data_4338437
loop_
_publ_author_name
'Fang, Wei-Hui'
'Yang, Guo-Yu'

_publ_section_title
;
 Pillared-layer cluster organic frameworks constructed from nanoscale ln10
 and cu16 clusters.
;
_journal_issue 11
_journal_name_full 'Inorganic chemistry'
_journal_page_first 5631
_journal_page_last 5636
_journal_paper_doi 10.1021/ic500404z
_journal_volume 53
_journal_year 2014
_chemical_formula_sum 'C132 H96 Cu8 Eu5 I8 N11 O28'
_chemical_formula_weight 4567.52
_chemical_name_systematic
; 
 ? 
;
_space_group_IT_number 15
_symmetry_cell_setting monoclinic
_symmetry_space_group_name_Hall '-C 2yc'
_symmetry_space_group_name_H-M 'C 1 2/c 1'
_atom_sites_solution_hydrogens geom
_atom_sites_solution_primary direct
_atom_sites_solution_secondary difmap
_audit_creation_method SHELXL-97
_cell_angle_alpha 90.00
_cell_angle_beta 117.995(2)
_cell_angle_gamma 90.00
_cell_formula_units_Z 8
_cell_length_a 54.592(9)
_cell_length_b 13.9408(18)
_cell_length_c 40.775(6)
_cell_measurement_reflns_used 39325
_cell_measurement_temperature 173(2)
_cell_measurement_theta_max 27.4778
_cell_measurement_theta_min 2.5233
_cell_volume 27401(7)
_computing_structure_refinement 'SHELXL-97 (Sheldrick, 1997)'
_computing_structure_solution 'SHELXS-97 (Sheldrick, 1990)'
_diffrn_ambient_temperature 173(2)
_diffrn_measured_fraction_theta_full 0.981
_diffrn_measured_fraction_theta_max 0.981
_diffrn_measurement_device_type 'SuperNova, Dual, Atlas'
_diffrn_measurement_method CCD_Profile_fitting
_diffrn_radiation_monochromator graphite
_diffrn_radiation_source 'fine-focus sealed tube'
_diffrn_radiation_type MoK\a
_diffrn_radiation_wavelength 0.71073
_diffrn_reflns_av_R_equivalents 0.0377
_diffrn_reflns_av_sigmaI/netI 0.0442
_diffrn_reflns_limit_h_max 70
_diffrn_reflns_limit_h_min -70
_diffrn_reflns_limit_k_max 17
_diffrn_reflns_limit_k_min -17
_diffrn_reflns_limit_l_max 52
_diffrn_reflns_limit_l_min -52
_diffrn_reflns_number 106249
_diffrn_reflns_theta_full 27.48
_diffrn_reflns_theta_max 27.48
_diffrn_reflns_theta_min 2.01
_diffrn_standards_decay_% none
_diffrn_standards_interval_count none
_diffrn_standards_interval_time none
_diffrn_standards_number none
_exptl_absorpt_coefficient_mu 5.342
_exptl_absorpt_correction_T_max 1.0000
_exptl_absorpt_correction_T_min 0.5671
_exptl_absorpt_correction_type multi-scan
_exptl_absorpt_process_details 'SADABS (Sheldrick, 1996)'
_exptl_crystal_colour 'dark red'
_exptl_crystal_density_diffrn 2.214
_exptl_crystal_density_method 'not measured'
_exptl_crystal_description parallelepiped
_exptl_crystal_F_000 17280
_exptl_crystal_size_max 0.45
_exptl_crystal_size_mid 0.24
_exptl_crystal_size_min 0.15
_refine_diff_density_max 3.536
_refine_diff_density_min -4.564
_refine_diff_density_rms 0.289
_refine_ls_extinction_method none
_refine_ls_goodness_of_fit_ref 1.001
_refine_ls_hydrogen_treatment mixed
_refine_ls_matrix_type full
_refine_ls_number_parameters 1778
_refine_ls_number_reflns 30837
_refine_ls_number_restraints 169
_refine_ls_restrained_S_all 1.013
_refine_ls_R_factor_all 0.0838
_refine_ls_R_factor_gt 0.0785
_refine_ls_shift/su_max 0.063
_refine_ls_shift/su_mean 0.001
_refine_ls_structure_factor_coef Fsqd
_refine_ls_weighting_details 'calc w=1/[\s^2^(Fo^2^)+(0.1395P)^2^+885.4659P] where P=(Fo^2^+2Fc^2^)/3'
_refine_ls_weighting_scheme calc
_refine_ls_wR_factor_gt 0.2210
_refine_ls_wR_factor_ref 0.2269
_reflns_number_gt 28006
_reflns_number_total 30837
_reflns_threshold_expression >2sigma(I)
_cod_data_source_file ic500404z_si_002.cif
_cod_data_source_block 2
_cod_depositor_comments
;
The following automatic conversions were performed:

'_exptl_absorpt_correction_type' value 'Multi-scan' changed to
'multi-scan' according to
/usr/data/users/saulius/crontab/automatic-downloads/rss-feeds/ACS/lib/dictionaries/cif_core.dic
dictionary named 'cif_core.dic' version 2.4.2 from 2011-04-26.

Automatic conversion script
Id: cif_fix_values 2281 2013-09-26 08:29:07Z andrius 

 Adding full bibliography for 4338436--4338437.cif.
;
_cod_original_sg_symbol_H-M C2/c
_cod_database_code 4338437

loop_
_symmetry_equiv_pos_as_xyz
'x, y, z'
'-x, y, -z+1/2'
'x+1/2, y+1/2, z'
'-x+1/2, y+1/2, -z+1/2'
'-x, -y, -z'
'x, -y, z-1/2'
'-x+1/2, -y+1/2, -z'
'x+1/2, -y+1/2, z-1/2'

loop_
_atom_site_label
_atom_site_type_symbol
_atom_site_fract_x
_atom_site_fract_y
_atom_site_fract_z
_atom_site_U_iso_or_equiv
_atom_site_adp_type
_atom_site_occupancy
_atom_site_symmetry_multiplicity
_atom_site_calc_flag
_atom_site_refinement_flags
_atom_site_disorder_assembly
_atom_site_disorder_group
Eu1 Eu 0.223033(6) 0.92672(2) 0.356876(8) 0.02220(7) Uani 1 1 d . . .
Eu2 Eu 0.241785(6) 0.90059(2) 0.462711(8) 0.01882(6) Uani 1 1 d . . .
Eu3 Eu 0.247925(6) 0.65762(2) 0.417168(8) 0.01918(7) Uani 1 1 d . . .
Eu4 Eu 0.232538(6) 0.42836(2) 0.458853(8) 0.01920(7) Uani 1 1 d . . .
Eu5 Eu 0.240887(6) 0.15435(2) 0.425711(8) 0.02052(7) Uani 1 1 d . . .
Cu1 Cu 0.52757(9) 0.4707(7) 0.6465(3) 0.304(3) Uani 0.80 1 d PU . .
Cu1' Cu 0.53248(16) 0.5367(6) 0.6737(2) 0.0654(9) Uani 0.20 1 d PU . .
Cu2 Cu 0.56831(9) 0.6169(5) 0.67895(16) 0.239(2) Uani 0.80 1 d P . .
Cu2' Cu 0.55369(11) 0.7145(6) 0.6605(2) 0.0619(18) Uani 0.20 1 d P . .
Cu3 Cu 0.54810(9) 0.4245(5) 0.58072(15) 0.225(3) Uani 0.80 1 d P . .
Cu3' Cu 0.5107(5) 0.3919(18) 0.5694(6) 0.188(7) Uani 0.20 1 d PU . .
Cu4 Cu 0.49899(7) 0.3165(4) 0.52644(18) 0.260(2) Uani 1 1 d . . .
Cu5 Cu 0.50756(3) 0.7783(2) 0.58532(6) 0.0994(7) Uani 1 1 d . . .
Cu6 Cu 0.57543(6) 0.3267(2) 0.64210(9) 0.1439(11) Uani 1 1 d . . .
Cu7 Cu 0.51580(3) 1.0099(2) 0.57004(6) 0.1068(7) Uani 1 1 d . . .
Cu8 Cu 0.53520(2) 0.85666(11) 0.71126(5) 0.0701(5) Uani 1 1 d . . .
I1 I 0.533346(17) 0.89291(9) 0.64150(3) 0.0692(3) Uani 0.80 1 d P . .
I2 I 0.51255(2) 0.83245(11) 0.52763(3) 0.1055(4) Uani 1 1 d . . .
I3 I 0.55472(2) 0.68450(9) 0.72684(4) 0.0738(3) Uani 0.80 1 d P . .
I3' I 0.5536(2) 0.6859(5) 0.7474(2) 0.141(4) Uani 0.20 1 d P . .
I4 I 0.52690(3) 0.59406(11) 0.60297(5) 0.1227(5) Uani 1 1 d . . .
I5 I 0.53201(8) 0.4157(4) 0.51721(12) 0.265(2) Uani 0.80 1 d P . .
I5' I 0.5142(8) 0.545(3) 0.5504(10) 0.51(2) Uani 0.20 1 d P . .
I6 I 0.57469(5) 0.42882(15) 0.69931(7) 0.1901(10) Uani 1 1 d . . .
I7 I 0.60033(4) 0.44027(14) 0.61360(8) 0.1738(7) Uani 0.80 1 d P . .
I7' I 0.64496(10) 0.4669(4) 0.64596(18) 0.0930(16) Uani 0.20 1 d P . .
I8 I 0.52278(4) 0.2729(2) 0.60320(7) 0.1909(10) Uani 1 1 d . . .
C1 C 0.3550(2) 1.3021(9) 0.3111(3) 0.143(6) Uani 1 1 d GU . .
H1A H 0.3371 1.3115 0.2919 0.171 Uiso 1 1 calc R . .
C2 C 0.3777(3) 1.3275(11) 0.3063(3) 0.178(10) Uani 1 1 d GU . .
N1 N 0.4044(2) 1.3134(13) 0.3350(4) 0.177(6) Uani 1 1 d GU . .
C3 C 0.4084(2) 1.2739(12) 0.3684(4) 0.148(5) Uani 1 1 d GU . .
H3A H 0.4263 1.2645 0.3876 0.178 Uiso 1 1 calc R . .
C4 C 0.3856(3) 1.2485(10) 0.3732(3) 0.170(10) Uani 1 1 d GU . .
C5 C 0.3589(2) 1.2626(9) 0.3445(4) 0.096(4) Uani 1 1 d G . .
C6 C 0.3161(2) 1.1622(9) 0.3251(3) 0.067(3) Uani 1 1 d . . .
H6A H 0.3182 1.1395 0.3051 0.080 Uiso 1 1 calc R . .
C7 C 0.2942(2) 1.1286(8) 0.3307(3) 0.052(2) Uani 1 1 d . . .
H7A H 0.2815 1.0853 0.3141 0.062 Uiso 1 1 calc R . .
C8 C 0.29145(15) 1.1592(6) 0.3605(2) 0.0354(17) Uani 1 1 d . . .
C9 C 0.3096(2) 1.2275(8) 0.3841(3) 0.053(2) Uani 1 1 d . . .
H9A H 0.3070 1.2516 0.4036 0.064 Uiso 1 1 calc R . .
C10 C 0.3321(2) 1.2612(10) 0.3786(4) 0.070(3) Uani 1 1 d . . .
H10A H 0.3450 1.3048 0.3950 0.084 Uiso 1 1 calc R . .
C11 C 0.3343(2) 1.2271(9) 0.3484(3) 0.064(3) Uani 1 1 d . . .
C12 C 0.26872(15) 1.1219(6) 0.3688(2) 0.0317(16) Uani 1 1 d . . .
C13 C 0.44225(19) 0.8756(11) 0.4355(4) 0.072(4) Uani 1 1 d . . .
H13A H 0.4571 0.8336 0.4475 0.086 Uiso 1 1 calc R . .
C14 C 0.4165(2) 0.8465(10) 0.4305(3) 0.066(3) Uani 1 1 d . . .
H14A H 0.4147 0.7886 0.4405 0.079 Uiso 1 1 calc R . .
C15 C 0.39306(16) 0.9050(8) 0.4104(3) 0.049(2) Uani 1 1 d . . .
C16 C 0.3982(2) 0.9926(10) 0.3979(3) 0.067(3) Uani 1 1 d . . .
H16A H 0.3835 1.0347 0.3850 0.080 Uiso 1 1 calc R . .
C17 C 0.42434(18) 1.0175(11) 0.4043(3) 0.069(3) Uani 1 1 d . . .
H17A H 0.4269 1.0753 0.3949 0.082 Uiso 1 1 calc R . .
C18 C 0.35859(16) 0.7781(8) 0.4036(3) 0.051(2) Uani 1 1 d . . .
H18A H 0.3717 0.7314 0.4067 0.061 Uiso 1 1 calc R . .
C19 C 0.33272(16) 0.7519(7) 0.3990(3) 0.044(2) Uani 1 1 d . . .
H19A H 0.3290 0.6874 0.4005 0.053 Uiso 1 1 calc R . .
C20 C 0.31255(13) 0.8183(6) 0.3924(2) 0.0307(16) Uani 1 1 d . . .
C21 C 0.31807(15) 0.9133(7) 0.3907(3) 0.049(2) Uani 1 1 d . . .
H21A H 0.3044 0.9591 0.3860 0.059 Uiso 1 1 calc R . .
C22 C 0.34435(17) 0.9418(7) 0.3961(3) 0.055(3) Uani 1 1 d . . .
H22A H 0.3479 1.0065 0.3946 0.066 Uiso 1 1 calc R . .
C23 C 0.36492(16) 0.8751(7) 0.4035(3) 0.043(2) Uani 1 1 d . . .
C24 C 0.28457(13) 0.7893(6) 0.38952(18) 0.0274(15) Uani 1 1 d . . .
C25 C 0.4571(2) 0.7740(15) 0.5928(4) 0.100(6) Uani 1 1 d . . .
H25A H 0.4700 0.7794 0.6178 0.120 Uiso 1 1 calc R . .
C26 C 0.4292(2) 0.7746(17) 0.5835(4) 0.113(7) Uani 1 1 d . . .
H26A H 0.4239 0.7881 0.6015 0.136 Uiso 1 1 calc R . .
C27 C 0.40933(16) 0.7551(8) 0.5475(3) 0.051(3) Uani 1 1 d . . .
C28 C 0.4193(2) 0.7575(18) 0.5228(4) 0.116(8) Uani 1 1 d . . .
H28A H 0.4071 0.7559 0.4975 0.140 Uiso 1 1 calc R . .
C29 C 0.4477(2) 0.7623(19) 0.5352(5) 0.127(8) Uani 1 1 d . . .
H29A H 0.4537 0.7623 0.5173 0.153 Uiso 1 1 calc R . .
C30 C 0.37010(17) 0.7363(7) 0.5618(2) 0.043(2) Uani 1 1 d . . .
H30A H 0.3829 0.7258 0.5865 0.052 Uiso 1 1 calc R . .
C31 C 0.34167(16) 0.7353(7) 0.5508(2) 0.040(2) Uani 1 1 d . . .
H31A H 0.3357 0.7250 0.5684 0.048 Uiso 1 1 calc R . .
C32 C 0.32263(13) 0.7495(5) 0.51453(19) 0.0268(15) Uani 1 1 d . . .
C33 C 0.33134(16) 0.7680(8) 0.4886(2) 0.046(2) Uani 1 1 d . . .
H33A H 0.3185 0.7784 0.4639 0.055 Uiso 1 1 calc R . .
C34 C 0.36018(17) 0.7709(9) 0.5001(3) 0.055(3) Uani 1 1 d . . .
H34A H 0.3662 0.7855 0.4828 0.066 Uiso 1 1 calc R . .
C35 C 0.37922(15) 0.7528(7) 0.5359(2) 0.040(2) Uani 1 1 d . . .
C36 C 0.29239(13) 0.7461(5) 0.50347(17) 0.0227(13) Uani 1 1 d . . .
C37 C 0.4494(2) 0.2984(11) 0.5346(4) 0.197(9) Uani 1 1 d GU . .
C38 C 0.4227(3) 0.3250(12) 0.5272(4) 0.129(4) Uani 1 1 d GU . .
H38A H 0.4165 0.3117 0.5443 0.154 Uiso 1 1 calc R . .
C39 C 0.4055(3) 0.3714(13) 0.4941(5) 0.129(4) Uani 1 1 d GU . .
C40 C 0.4149(4) 0.3912(13) 0.4685(4) 0.183(5) Uani 1 1 d GU . .
C41 C 0.4415(4) 0.3646(15) 0.4760(5) 0.183(5) Uani 1 1 d GU . .
N4 N 0.4588(3) 0.3182(14) 0.5090(5) 0.225(10) Uani 1 1 d GU . .
C42 C 0.3616(3) 0.3470(11) 0.4973(5) 0.111(5) Uani 1 1 d . . .
H42A H 0.3686 0.2873 0.5076 0.134 Uiso 1 1 calc R . .
C43 C 0.3356(2) 0.3731(8) 0.4915(4) 0.069(3) Uani 1 1 d . . .
H43A H 0.3250 0.3321 0.4979 0.083 Uiso 1 1 calc R . .
C44 C 0.32546(15) 0.4617(6) 0.4760(2) 0.0379(18) Uani 1 1 d . . .
C45 C 0.3401(2) 0.5180(9) 0.4651(4) 0.081(4) Uani 1 1 d . . .
H45A H 0.3323 0.5742 0.4522 0.097 Uiso 1 1 calc R . .
C46 C 0.3675(3) 0.4926(12) 0.4732(6) 0.131(6) Uani 1 1 d . . .
H46A H 0.3785 0.5348 0.4682 0.158 Uiso 1 1 calc R . .
C47 C 0.3772(3) 0.4060(13) 0.4884(5) 0.114(5) Uani 1 1 d U . .
C48 C 0.29694(13) 0.4939(5) 0.46913(19) 0.0265(15) Uani 1 1 d . . .
C49 C 0.4668(2) 0.0298(13) 0.5804(4) 0.081(4) Uani 1 1 d . . .
H49A H 0.4796 0.0343 0.6054 0.097 Uiso 1 1 calc R . .
C50 C 0.4384(2) 0.0335(11) 0.5699(3) 0.072(4) Uani 1 1 d . . .
H50A H 0.4326 0.0403 0.5879 0.087 Uiso 1 1 calc R . .
C51 C 0.41891(17) 0.0269(8) 0.5327(3) 0.050(2) Uani 1 1 d . . .
C52 C 0.4281(2) 0.0211(13) 0.5075(3) 0.080(4) Uani 1 1 d . . .
H52A H 0.4158 0.0194 0.4821 0.097 Uiso 1 1 calc R . .
C53 C 0.4572(2) 0.0176(13) 0.5209(4) 0.086(4) Uani 1 1 d . . .
H53A H 0.4634 0.0132 0.5032 0.103 Uiso 1 1 calc R . .
C54 C 0.37806(15) -0.0115(6) 0.5430(2) 0.0384(19) Uani 1 1 d . . .
H54A H 0.3902 -0.0406 0.5653 0.046 Uiso 1 1 calc R . .
C55 C 0.34966(15) -0.0105(6) 0.5317(2) 0.0361(18) Uani 1 1 d . . .
H55A H 0.3429 -0.0431 0.5456 0.043 Uiso 1 1 calc R . .
C56 C 0.33125(13) 0.0389(6) 0.49970(19) 0.0276(15) Uani 1 1 d . . .
C57 C 0.34198(16) 0.0810(7) 0.4781(2) 0.044(2) Uani 1 1 d . . .
H57A H 0.3301 0.1121 0.4561 0.053 Uiso 1 1 calc R . .
C58 C 0.36989(18) 0.0767(9) 0.4890(3) 0.060(3) Uani 1 1 d . . .
H58A H 0.3767 0.1056 0.4743 0.072 Uiso 1 1 calc R . .
C59 C 0.38799(15) 0.0306(7) 0.5211(2) 0.0390(19) Uani 1 1 d . . .
C60 C 0.30162(13) 0.0498(5) 0.48982(19) 0.0259(14) Uani 1 1 d . . .
C66 C 0.24214(18) 0.3248(6) 0.3044(2) 0.0385(18) Uani 1 1 d . A .
H66A H 0.2335 0.2794 0.2857 0.046 Uiso 1 1 calc R . .
C67 C 0.23693(17) 0.3273(6) 0.3346(2) 0.0346(17) Uani 1 1 d . . .
H67A H 0.2252 0.2816 0.3364 0.042 Uiso 1 1 calc R . .
C68 C 0.24875(15) 0.3960(5) 0.36205(18) 0.0276(15) Uani 1 1 d . . .
C69 C 0.26702(16) 0.4618(6) 0.3599(2) 0.0341(16) Uani 1 1 d . . .
H69A H 0.2749 0.5088 0.3781 0.041 Uiso 1 1 calc R . .
C70 C 0.27364(19) 0.4584(7) 0.3311(2) 0.044(2) Uani 1 1 d . A .
H70A H 0.2868 0.5004 0.3308 0.053 Uiso 1 1 calc R . .
C71 C 0.26063(17) 0.3920(6) 0.3024(2) 0.0378(18) Uani 1 1 d . . .
C72 C 0.24010(13) 0.4040(5) 0.39162(17) 0.0236(14) Uani 1 1 d . . .
C73 C 0.0876(3) 0.3765(13) 0.1692(4) 0.094(5) Uani 1 1 d . . .
H73A H 0.0685 0.3833 0.1589 0.113 Uiso 1 1 calc R . .
C74 C 0.1061(3) 0.4496(11) 0.1910(3) 0.073(4) Uani 1 1 d . . .
H74A H 0.0986 0.5074 0.1934 0.088 Uiso 1 1 calc R . .
C75 C 0.1345(2) 0.4401(9) 0.2088(3) 0.063(3) Uani 1 1 d . . .
C76 C 0.1440(3) 0.3574(11) 0.2002(4) 0.086(4) Uani 1 1 d . . .
H76A H 0.1631 0.3477 0.2112 0.103 Uiso 1 1 calc R . .
C77 C 0.1269(4) 0.2886(12) 0.1764(4) 0.096(5) Uani 1 1 d . . .
H77A H 0.1344 0.2386 0.1689 0.115 Uiso 1 1 calc R . .
C78 C 0.1615(2) 0.6673(7) 0.2659(3) 0.050(3) Uani 1 1 d . . .
H78A H 0.1557 0.7300 0.2660 0.060 Uiso 1 1 calc R . .
C79 C 0.1449(3) 0.6044(8) 0.2373(3) 0.063(3) Uani 1 1 d . . .
H79A H 0.1281 0.6259 0.2184 0.076 Uiso 1 1 calc R . .
C80 C 0.1531(3) 0.5109(12) 0.2365(4) 0.076(3) Uani 1 1 d . . .
C81 C 0.1789(2) 0.4819(8) 0.2645(3) 0.062(3) Uani 1 1 d . . .
H81A H 0.1852 0.4205 0.2636 0.075 Uiso 1 1 calc R . .
C82 C 0.1951(2) 0.5415(8) 0.2931(3) 0.063(3) Uani 1 1 d . . .
H82A H 0.2118 0.5192 0.3121 0.075 Uiso 1 1 calc R . .
C83 C 0.18672(16) 0.6353(6) 0.2943(2) 0.0321(16) Uani 1 1 d . . .
C84 C 0.2048(2) 0.7003(9) 0.3259(3) 0.0585(19) Uani 1 1 d U . .
C85 C 0.0187(3) 0.2801(12) 0.3386(4) 0.076(3) Uani 1 1 d . . .
H85A H 0.0066 0.2804 0.3488 0.092 Uiso 1 1 calc R . .
C86 C 0.0475(3) 0.2612(18) 0.3629(7) 0.146(10) Uani 1 1 d . . .
H86A H 0.0535 0.2492 0.3879 0.175 Uiso 1 1 calc R . .
C87 C 0.0656(3) 0.2608(18) 0.3494(5) 0.132(6) Uani 1 1 d . . .
C88 C 0.0550(3) 0.2691(17) 0.3118(5) 0.132(6) Uani 1 1 d . . .
H88A H 0.0668 0.2613 0.3013 0.158 Uiso 1 1 calc R . .
C89 C 0.0273(2) 0.2886(9) 0.2888(3) 0.0585(19) Uani 1 1 d U . .
H89A H 0.0206 0.2968 0.2634 0.070 Uiso 1 1 calc R . .
C90 C 0.13834(18) 0.2884(7) 0.4269(3) 0.045(2) Uani 1 1 d . . .
H90A H 0.1473 0.3162 0.4503 0.054 Uiso 1 1 calc R . .
C91 C 0.11008(19) 0.2911(8) 0.4077(3) 0.054(3) Uani 1 1 d . . .
H91A H 0.0999 0.3206 0.4179 0.065 Uiso 1 1 calc R . .
C92 C 0.0966(2) 0.2485(8) 0.3724(3) 0.057(3) Uani 1 1 d . . .
C93 C 0.1118(2) 0.2053(8) 0.3584(3) 0.057(3) Uani 1 1 d . . .
H93A H 0.1028 0.1786 0.3348 0.068 Uiso 1 1 calc R . .
C94 C 0.14018(18) 0.1998(7) 0.3784(3) 0.044(2) Uani 1 1 d . . .
H94A H 0.1500 0.1651 0.3689 0.053 Uiso 1 1 calc R . .
C95 C 0.15434(14) 0.2447(5) 0.4121(2) 0.0319(16) Uani 1 1 d . . .
C96 C 0.18495(14) 0.2515(5) 0.43043(19) 0.0277(14) Uani 1 1 d . . .
C97 C 0.0204(2) 0.7104(10) 0.3042(5) 0.082(4) Uani 1 1 d . . .
H97A H 0.0119 0.7703 0.2985 0.098 Uiso 1 1 calc R . .
C98 C 0.0493(2) 0.7073(9) 0.3171(4) 0.078(4) Uani 1 1 d . . .
H98A H 0.0593 0.7632 0.3194 0.094 Uiso 1 1 calc R . .
C99 C 0.06285(17) 0.6172(8) 0.3266(3) 0.046(2) Uani 1 1 d . . .
C100 C 0.0450(2) 0.5438(10) 0.3193(6) 0.115(8) Uani 1 1 d . . .
H10B H 0.0521 0.4819 0.3230 0.138 Uiso 1 1 calc R . .
C101 C 0.0177(2) 0.5535(10) 0.3072(7) 0.135(10) Uani 1 1 d . . .
H10C H 0.0072 0.4984 0.3041 0.162 Uiso 1 1 calc R . .
C102 C 0.13873(15) 0.6702(6) 0.3572(2) 0.0347(18) Uani 1 1 d . . .
H10D H 0.1496 0.7196 0.3556 0.042 Uiso 1 1 calc R . .
C103 C 0.11010(16) 0.6811(6) 0.3415(2) 0.039(2) Uani 1 1 d . . .
H10E H 0.1021 0.7391 0.3304 0.047 Uiso 1 1 calc R . .
C104 C 0.09332(15) 0.6086(6) 0.3422(2) 0.0364(18) Uani 1 1 d . . .
C105 C 0.10544(15) 0.5222(6) 0.3593(2) 0.0385(19) Uani 1 1 d . . .
H10F H 0.0944 0.4723 0.3600 0.046 Uiso 1 1 calc R . .
C106 C 0.13415(14) 0.5103(6) 0.3755(2) 0.0342(18) Uani 1 1 d . . .
H10G H 0.1421 0.4522 0.3866 0.041 Uiso 1 1 calc R . .
C107 C 0.15105(14) 0.5847(6) 0.37519(19) 0.0281(15) Uani 1 1 d . . .
C108 C 0.18182(14) 0.5715(5) 0.39518(18) 0.0270(15) Uani 1 1 d . . .
C109 C 0.0375(5) 1.012(2) 0.4028(7) 0.373(6) Uani 0.573(9) 1 d PGU A 1
C110 C 0.0633(5) 0.997(2) 0.4044(7) 0.371(8) Uani 0.573(9) 1 d PGU A 1
C111 C 0.0659(5) 1.000(2) 0.3721(9) 0.108(6) Uani 0.573(9) 1 d PGU A 1
C112 C 0.0427(6) 1.018(2) 0.3382(7) 0.127(8) Uani 0.573(9) 1 d PGU A 1
H11B H 0.0445 1.0197 0.3166 0.152 Uiso 0.573(9) 1 calc PR A 1
C113 C 0.0170(6) 1.033(2) 0.3365(7) 0.163(7) Uani 0.573(9) 1 d PGU A 1
N10 N 0.0144(5) 1.030(2) 0.3688(8) 0.155(7) Uani 0.573(9) 1 d PGU . 1
C09' C 0.0280(3) 0.9834(19) 0.3743(6) 0.373(6) Uani 0.427(9) 1 d PGU A 2
C10' C 0.0556(3) 0.9802(19) 0.3819(5) 0.100 Uiso 0.427(9) 1 d PG A 2
H10I H 0.0696 0.9773 0.4063 0.120 Uiso 0.427(9) 1 calc PR A 2
C11' C 0.0623(3) 0.9815(17) 0.3529(6) 0.052(5) Uani 0.427(9) 1 d PGU A 2
C12' C 0.0414(4) 0.986(2) 0.3164(6) 0.102(14) Uani 0.427(9) 1 d PGU A 2
H12A H 0.0459 0.9867 0.2970 0.122 Uiso 0.427(9) 1 calc PR A 2
C13' C 0.0138(4) 0.989(2) 0.3087(5) 0.128(18) Uani 0.427(9) 1 d PGU A 2
H13B H -0.0002 0.9919 0.2843 0.153 Uiso 0.427(9) 1 calc PR A 2
N10' N 0.0071(3) 0.988(2) 0.3377(6) 0.113(13) Uani 0.427(9) 1 d PG . 2
C114 C 0.1420(2) 0.9852(8) 0.4126(4) 0.065(3) Uani 1 1 d . . .
H11D H 0.1561 0.9972 0.4365 0.077 Uiso 1 1 calc R . .
C115 C 0.1143(3) 0.9924(11) 0.4037(5) 0.105(4) Uani 1 1 d . A .
H11E H 0.1103 1.0076 0.4228 0.126 Uiso 1 1 calc R . .
C116 C 0.0926(3) 0.9794(10) 0.3696(7) 0.121(5) Uani 1 1 d U . .
C117 C 0.0989(3) 0.9540(10) 0.3421(7) 0.124(6) Uani 1 1 d U A .
H11F H 0.0842 0.9416 0.3187 0.148 Uiso 1 1 calc R . .
C118 C 0.1268(2) 0.9448(8) 0.3467(4) 0.081(5) Uani 1 1 d . . .
H11G H 0.1290 0.8814 0.3387 0.097 Uiso 1 1 calc R A .
H11H H 0.1293 0.9913 0.3308 0.097 Uiso 1 1 calc R . .
C119 C 0.14781(15) 0.9594(6) 0.3843(3) 0.042(2) Uani 1 1 d . A .
C120 C 0.17759(14) 0.9478(5) 0.3920(2) 0.0301(16) Uani 1 1 d . . .
C121 C 0.09012(18) 0.5660(8) 0.2610(3) 0.047(2) Uani 1 1 d . . .
H12B H 0.0945 0.6307 0.2654 0.056 Uiso 1 1 calc R . .
C122 C 0.11176(19) 0.4974(7) 0.2777(2) 0.044(2) Uani 1 1 d . . .
H12C H 0.1299 0.5173 0.2931 0.053 Uiso 1 1 calc R . .
C123 C 0.10565(19) 0.4003(8) 0.2709(3) 0.048(2) Uani 1 1 d . . .
C124 C 0.0775(2) 0.3750(9) 0.2479(4) 0.069(4) Uani 1 1 d . . .
H12D H 0.0723 0.3113 0.2417 0.083 Uiso 1 1 calc R . .
C125 C 0.0578(2) 0.4489(11) 0.2348(4) 0.075(4) Uani 1 1 d U . .
H12E H 0.0392 0.4311 0.2222 0.090 Uiso 1 1 calc R . .
C126 C 0.17256(17) 0.2713(6) 0.3325(2) 0.0351(18) Uani 1 1 d . . .
H12F H 0.1888 0.2830 0.3543 0.042 Uiso 1 1 calc R . .
C127 C 0.15149(18) 0.3412(6) 0.3181(2) 0.041(2) Uani 1 1 d . . .
H12G H 0.1539 0.3983 0.3311 0.049 Uiso 1 1 calc R . .
C128 C 0.12747(19) 0.3275(7) 0.2854(3) 0.044(2) Uani 1 1 d . . .
C129 C 0.1242(2) 0.2404(9) 0.2666(3) 0.063(3) Uani 1 1 d . . .
H12H H 0.1080 0.2292 0.2446 0.075 Uiso 1 1 calc R . .
C130 C 0.1446(2) 0.1710(8) 0.2804(3) 0.060(3) Uani 1 1 d . . .
H13C H 0.1422 0.1142 0.2673 0.072 Uiso 1 1 calc R . .
C131 C 0.16889(17) 0.1850(6) 0.3140(2) 0.0362(18) Uani 1 1 d . . .
C132 C 0.18979(16) 0.1057(6) 0.3301(2) 0.0326(17) Uani 1 1 d . . .
N2 N 0.44719(18) 0.9588(10) 0.4244(3) 0.074(3) Uani 1 1 d . . .
N3 N 0.46646(16) 0.7667(9) 0.5695(3) 0.071(3) Uani 1 1 d . . .
N5 N 0.47595(16) 0.0199(9) 0.5551(3) 0.069(3) Uani 1 1 d . . .
N7 N 0.0999(2) 0.2933(8) 0.1641(3) 0.068(2) Uani 1 1 d . . .
N8 N 0.0091(2) 0.2959(10) 0.3051(3) 0.083(2) Uani 1 1 d U . .
N9 N 0.0048(2) 0.6363(8) 0.2995(3) 0.068(2) Uani 1 1 d . . .
N11 N 0.0633(2) 0.5408(10) 0.2389(4) 0.083(2) Uani 1 1 d U . .
O1 O 0.25528(11) 1.0500(4) 0.35150(15) 0.0378(12) Uani 1 1 d . . .
O2 O 0.26565(11) 1.1676(4) 0.39329(15) 0.0362(12) Uani 1 1 d . . .
O3 O 0.28287(10) 0.7084(4) 0.40101(15) 0.0368(13) Uani 1 1 d . . .
O4 O 0.26559(10) 0.8504(4) 0.37742(18) 0.0406(14) Uani 1 1 d . . .
O5 O 0.27497(9) 0.7739(4) 0.47065(13) 0.0256(10) Uani 1 1 d . . .
O6 O 0.28546(10) 0.7192(4) 0.52712(13) 0.0293(11) Uani 1 1 d . . .
O7 O 0.28966(10) 0.5765(4) 0.45679(17) 0.0353(13) Uani 1 1 d . . .
O8 O 0.28237(10) 0.4348(4) 0.47592(14) 0.0310(11) Uani 1 1 d . . .
O9 O 0.28862(10) 0.1181(4) 0.46828(14) 0.0293(11) Uani 1 1 d . . .
O10 O 0.29036(10) -0.0101(4) 0.50263(15) 0.0323(12) Uani 1 1 d . . .
O11 O 0.24084(10) 0.4866(3) 0.40545(13) 0.0263(10) Uani 1 1 d . . .
O12 O 0.23253(11) 0.3324(4) 0.40313(13) 0.0279(11) Uani 1 1 d . . .
O13 O 0.22560(11) 0.6620(4) 0.35182(14) 0.0351(13) Uani 1 1 d . . .
O14 O 0.19825(12) 0.7865(4) 0.32466(14) 0.0360(13) Uani 1 1 d U . .
O15 O 0.19672(11) 0.3194(4) 0.45369(15) 0.0346(12) Uani 1 1 d . . .
O16 O 0.19723(11) 0.1915(4) 0.42149(17) 0.0388(13) Uani 1 1 d . . .
O17 O 0.19053(10) 0.4927(4) 0.41164(15) 0.0342(13) Uani 1 1 d . . .
O18 O 0.19711(10) 0.6398(4) 0.39552(15) 0.0330(12) Uani 1 1 d . . .
O19 O 0.18165(12) 0.9296(5) 0.36498(16) 0.0426(15) Uani 1 1 d . A .
O20 O 0.19613(11) 0.9558(4) 0.42517(15) 0.0366(13) Uani 1 1 d . A .
O21 O 0.20750(12) 0.1098(4) 0.36353(15) 0.0390(14) Uani 1 1 d . . .
O22 O 0.18846(12) 0.0342(4) 0.31027(15) 0.0404(14) Uani 1 1 d . . .
O23 O 0.22655(9) 0.8075(3) 0.40774(12) 0.0219(9) Uani 1 1 d . . .
O24 O 0.24955(9) 0.9879(3) 0.41844(12) 0.0212(9) Uani 1 1 d . . .
O25 O 0.25541(10) 0.2711(3) 0.47495(12) 0.0235(10) Uani 1 1 d . . .
O26 O 0.25896(9) 0.9049(3) 0.53071(12) 0.0199(9) Uani 1 1 d . . .
O27 O 0.26164(9) 0.4348(3) 0.52488(12) 0.0207(9) Uani 1 1 d . . .
C61 C 0.2776(4) 0.4828(13) 0.2283(4) 0.051(4) Uani 0.573(9) 1 d P A 1
H61A H 0.2819 0.5410 0.2211 0.061 Uiso 0.573(9) 1 calc PR A 1
C62 C 0.2752(4) 0.4793(13) 0.2609(4) 0.055(4) Uani 0.573(9) 1 d PU A 1
H62A H 0.2799 0.5326 0.2764 0.066 Uiso 0.573(9) 1 calc PR A 1
C63 C 0.2661(3) 0.3977(12) 0.2700(3) 0.032(3) Uani 0.573(9) 1 d PU A 1
C64 C 0.2610(3) 0.3180(11) 0.2469(4) 0.042(3) Uani 0.573(9) 1 d P A 1
H64A H 0.2552 0.2600 0.2522 0.050 Uiso 0.573(9) 1 calc PR A 1
C65 C 0.2650(3) 0.3281(11) 0.2155(4) 0.042(3) Uani 0.573(9) 1 d P A 1
H65A H 0.2610 0.2752 0.1999 0.050 Uiso 0.573(9) 1 calc PR A 1
N6 N 0.2738(3) 0.4038(13) 0.2064(3) 0.039(4) Uani 0.573(9) 1 d P . 1
C61' C 0.2936(3) 0.4138(15) 0.2389(4) 0.084(12) Uani 0.427(9) 1 d PG A 2
H61B H 0.3109 0.4258 0.2408 0.101 Uiso 0.427(9) 1 calc PR A 2
C62' C 0.2906(3) 0.4043(18) 0.2708(3) 0.087(11) Uani 0.427(9) 1 d PG A 2
H62B H 0.3060 0.4100 0.2941 0.105 Uiso 0.427(9) 1 calc PR A 2
C63' C 0.2646(4) 0.3864(19) 0.2679(4) 0.053(7) Uani 0.427(9) 1 d PGU A 2
C64' C 0.2416(3) 0.3780(18) 0.2332(5) 0.067(6) Uani 0.427(9) 1 d PGU A 2
H64B H 0.2242 0.3661 0.2312 0.081 Uiso 0.427(9) 1 calc PR A 2
C65' C 0.2445(3) 0.3875(19) 0.2012(4) 0.093(12) Uani 0.427(9) 1 d PG A 2
H65B H 0.2291 0.3818 0.1780 0.112 Uiso 0.427(9) 1 calc PR A 2
N6' N 0.2705(3) 0.4054(17) 0.2041(3) 0.042(8) Uani 0.427(9) 1 d PG . 2
O1W O -0.0140(7) 0.971(3) 0.2498(13) 0.370(10) Uani 1 1 d U . .

loop_
_atom_site_aniso_label
_atom_site_aniso_U_11
_atom_site_aniso_U_22
_atom_site_aniso_U_33
_atom_site_aniso_U_23
_atom_site_aniso_U_13
_atom_site_aniso_U_12
Eu1 0.02634(13) 0.02195(16) 0.02115(12) -0.00159(11) 0.01352(10) 0.00130(12)
Eu2 0.02251(12) 0.01700(14) 0.01962(12) -0.00092(10) 0.01211(10) 0.00010(11)
Eu3 0.02063(12) 0.01688(15) 0.02266(13) 0.00013(10) 0.01236(10) -0.00088(10)
Eu4 0.02216(12) 0.01685(15) 0.02117(12) -0.00083(10) 0.01230(10) -0.00147(11)
Eu5 0.02613(13) 0.01725(15) 0.02172(13) 0.00016(10) 0.01415(10) 0.00168(11)
Cu1 0.107(2) 0.362(7) 0.476(7) 0.085(6) 0.165(3) 0.019(4)
Cu1' 0.0629(11) 0.0660(12) 0.0674(11) 0.0003(8) 0.0306(7) 0.0002(8)
Cu2 0.218(2) 0.267(5) 0.360(4) -0.109(4) 0.242(2) -0.122(3)
Cu2' 0.035(2) 0.082(5) 0.080(4) 0.014(3) 0.037(2) -0.005(3)
Cu3 0.107(3) 0.383(8) 0.179(4) 0.131(4) 0.062(2) 0.048(4)
Cu3' 0.171(9) 0.200(10) 0.181(9) -0.002(7) 0.072(6) 0.000(7)
Cu4 0.1170(15) 0.243(4) 0.470(6) 0.089(4) 0.180(2) 0.069(2)
Cu5 0.0311(6) 0.157(2) 0.1037(12) -0.0041(13) 0.0265(7) -0.0095(9)
Cu6 0.1409(19) 0.1242(18) 0.155(2) 0.0532(16) 0.0601(17) 0.0714(15)
Cu7 0.0284(5) 0.164(2) 0.1336(14) -0.0135(14) 0.0423(7) -0.0170(9)
Cu8 0.0262(5) 0.0648(9) 0.1051(11) -0.0088(8) 0.0191(6) -0.0130(5)
I1 0.0357(3) 0.1150(8) 0.0544(4) 0.0047(5) 0.0190(3) -0.0148(4)
I2 0.0577(4) 0.1654(12) 0.0962(6) 0.0148(7) 0.0385(4) -0.0093(6)
I3 0.0750(6) 0.0615(6) 0.0866(7) 0.0028(5) 0.0393(5) 0.0078(5)
I3' 0.155(7) 0.082(4) 0.098(5) -0.008(4) -0.012(5) 0.004(4)
I4 0.0843(6) 0.1163(10) 0.1680(12) 0.0116(9) 0.0596(7) 0.0038(7)
I5 0.216(3) 0.345(5) 0.255(3) -0.082(3) 0.129(3) -0.112(3)
I5' 0.52(4) 0.61(6) 0.46(4) 0.22(4) 0.28(3) 0.19(4)
I6 0.2040(17) 0.1401(13) 0.1934(19) 0.0118(12) 0.0661(15) 0.0864(13)
I7 0.1971(11) 0.1089(12) 0.3109(19) 0.0763(12) 0.1986(12) 0.0670(10)
I7' 0.064(2) 0.068(3) 0.140(4) -0.035(3) 0.043(2) -0.016(2)
I8 0.1134(10) 0.224(2) 0.246(2) 0.0062(18) 0.0941(12) 0.0402(13)
C1 0.140(7) 0.165(10) 0.149(8) 0.002(7) 0.090(6) -0.025(7)
C2 0.164(8) 0.29(3) 0.122(11) -0.071(15) 0.101(7) -0.099(15)
N1 0.181(8) 0.190(9) 0.180(7) -0.014(7) 0.101(6) -0.015(7)
C3 0.123(7) 0.158(10) 0.172(7) -0.003(7) 0.076(6) -0.014(7)
C4 0.100(9) 0.087(13) 0.33(3) 0.001(17) 0.111(13) -0.011(10)
C5 0.084(5) 0.109(11) 0.144(9) -0.033(8) 0.095(6) -0.030(7)
C6 0.085(5) 0.062(7) 0.093(6) -0.014(5) 0.075(4) -0.014(5)
C7 0.066(4) 0.048(5) 0.065(4) -0.012(4) 0.051(4) -0.013(4)
C8 0.035(3) 0.034(4) 0.048(4) 0.005(3) 0.028(3) 0.000(3)
C9 0.056(4) 0.050(6) 0.066(5) -0.012(4) 0.040(4) -0.015(4)
C10 0.053(5) 0.076(8) 0.092(7) -0.024(6) 0.043(5) -0.030(5)
C11 0.064(4) 0.060(6) 0.101(6) -0.011(5) 0.066(4) -0.014(5)
C12 0.038(3) 0.028(4) 0.039(3) 0.005(3) 0.026(3) -0.001(3)
C13 0.027(4) 0.109(10) 0.080(7) 0.007(7) 0.025(4) 0.016(5)
C14 0.031(4) 0.089(9) 0.076(7) 0.021(6) 0.023(4) 0.008(5)
C15 0.023(3) 0.074(7) 0.054(4) 0.010(4) 0.021(3) 0.002(4)
C16 0.038(4) 0.078(8) 0.083(7) 0.014(6) 0.027(5) -0.016(5)
C17 0.027(3) 0.105(9) 0.080(6) 0.013(6) 0.031(4) -0.011(5)
C18 0.028(3) 0.056(6) 0.076(5) 0.012(4) 0.031(3) 0.011(4)
C19 0.029(3) 0.043(5) 0.069(5) 0.012(4) 0.031(3) 0.004(3)
C20 0.020(2) 0.041(4) 0.038(3) 0.006(3) 0.019(2) 0.001(3)
C21 0.027(3) 0.046(5) 0.090(6) 0.014(4) 0.040(3) 0.004(3)
C22 0.031(3) 0.044(5) 0.095(7) 0.015(5) 0.035(4) -0.002(4)
C23 0.024(3) 0.052(5) 0.056(4) 0.008(4) 0.020(3) -0.004(3)
C24 0.022(3) 0.035(4) 0.028(3) -0.003(3) 0.015(2) -0.008(3)
C25 0.029(5) 0.187(18) 0.074(8) -0.002(10) 0.016(5) -0.016(8)
C26 0.029(5) 0.23(2) 0.070(8) -0.025(11) 0.013(5) -0.016(9)
C27 0.018(3) 0.066(6) 0.065(5) 0.000(5) 0.018(3) -0.002(4)
C28 0.030(5) 0.25(2) 0.074(7) -0.016(11) 0.026(5) -0.012(9)
C29 0.037(5) 0.26(3) 0.098(9) -0.019(12) 0.043(5) -0.017(10)
C30 0.028(3) 0.054(5) 0.039(4) 0.006(4) 0.010(3) -0.002(4)
C31 0.030(3) 0.049(5) 0.037(3) 0.014(3) 0.014(3) -0.003(3)
C32 0.021(3) 0.029(4) 0.032(3) 0.000(3) 0.013(2) 0.000(2)
C33 0.025(3) 0.087(7) 0.028(3) -0.006(4) 0.013(3) -0.011(4)
C34 0.032(3) 0.098(8) 0.044(4) -0.006(5) 0.025(3) -0.007(4)
C35 0.021(3) 0.051(5) 0.050(4) -0.007(4) 0.018(3) -0.007(3)
C36 0.024(3) 0.022(3) 0.025(3) -0.001(2) 0.014(2) 0.001(2)
C37 0.159(8) 0.17(2) 0.331(13) 0.061(19) 0.175(9) 0.068(14)
C38 0.091(5) 0.148(8) 0.158(6) 0.016(6) 0.067(4) 0.024(5)
C39 0.091(5) 0.148(8) 0.158(6) 0.016(6) 0.067(4) 0.024(5)
C40 0.177(8) 0.210(9) 0.189(7) 0.011(7) 0.110(5) 0.009(7)
C41 0.177(8) 0.210(9) 0.189(7) 0.011(7) 0.110(5) 0.009(7)
N4 0.123(10) 0.29(3) 0.310(15) 0.116(16) 0.142(10) 0.079(14)
C42 0.081(6) 0.107(9) 0.183(11) 0.096(8) 0.093(7) 0.064(6)
C43 0.054(4) 0.060(6) 0.117(7) 0.046(5) 0.060(4) 0.031(4)
C44 0.031(3) 0.034(4) 0.057(4) 0.011(3) 0.028(3) 0.011(3)
C45 0.048(4) 0.064(7) 0.149(10) 0.049(6) 0.060(5) 0.018(5)
C46 0.082(6) 0.100(10) 0.263(14) 0.096(10) 0.122(7) 0.035(7)
C47 0.067(5) 0.141(13) 0.167(11) 0.088(9) 0.081(6) 0.040(7)
C48 0.020(2) 0.030(4) 0.031(3) 0.003(3) 0.013(2) 0.001(2)
C49 0.032(5) 0.143(13) 0.058(6) -0.014(7) 0.013(4) 0.007(7)
C50 0.029(4) 0.117(11) 0.069(6) -0.007(7) 0.022(4) 0.002(6)
C51 0.029(3) 0.062(6) 0.066(5) 0.006(4) 0.028(3) 0.004(4)
C52 0.033(4) 0.151(13) 0.067(6) 0.017(7) 0.031(4) 0.005(6)
C53 0.050(5) 0.137(13) 0.091(7) 0.024(8) 0.051(5) 0.022(7)
C54 0.022(3) 0.041(4) 0.050(4) 0.007(3) 0.015(3) 0.004(3)
C55 0.024(3) 0.045(5) 0.043(4) 0.010(3) 0.019(3) 0.002(3)
C56 0.021(2) 0.032(4) 0.036(3) -0.001(3) 0.019(2) -0.001(3)
C57 0.026(3) 0.068(6) 0.042(4) 0.020(4) 0.019(3) 0.005(4)
C58 0.036(4) 0.096(8) 0.060(5) 0.030(5) 0.032(3) 0.010(5)
C59 0.025(3) 0.051(5) 0.045(4) 0.004(3) 0.020(3) 0.003(3)
C60 0.023(3) 0.026(3) 0.029(3) -0.003(2) 0.013(2) -0.003(2)
C66 0.052(4) 0.038(4) 0.032(3) -0.005(3) 0.024(3) -0.002(3)
C67 0.048(4) 0.028(4) 0.035(3) -0.003(3) 0.025(3) -0.002(3)
C68 0.039(3) 0.027(3) 0.022(3) 0.002(2) 0.019(2) 0.003(3)
C69 0.043(3) 0.032(4) 0.036(3) -0.002(3) 0.026(3) -0.008(3)
C70 0.053(4) 0.045(5) 0.045(4) -0.004(3) 0.032(3) -0.009(4)
C71 0.055(4) 0.039(4) 0.033(3) 0.003(3) 0.031(3) 0.004(3)
C72 0.023(2) 0.031(3) 0.019(2) 0.003(2) 0.012(2) 0.003(2)
C73 0.079(9) 0.112(12) 0.069(8) -0.019(8) 0.016(7) -0.040(9)
C74 0.066(7) 0.088(9) 0.047(5) -0.020(6) 0.011(5) -0.025(6)
C75 0.068(6) 0.075(7) 0.050(5) -0.027(5) 0.031(4) -0.030(5)
C76 0.075(8) 0.086(9) 0.093(9) -0.043(7) 0.036(7) -0.027(7)
C77 0.105(11) 0.085(10) 0.081(9) -0.028(8) 0.030(8) -0.008(9)
C78 0.044(5) 0.036(5) 0.051(5) -0.003(4) 0.005(4) -0.001(4)
C79 0.062(6) 0.051(6) 0.046(5) -0.002(5) 0.001(5) -0.002(5)
C80 0.060(4) 0.103(7) 0.065(5) -0.008(5) 0.028(4) -0.012(5)
C81 0.059(6) 0.041(5) 0.066(6) -0.022(5) 0.013(5) 0.002(5)
C82 0.046(5) 0.046(5) 0.055(6) -0.016(5) -0.011(5) 0.011(4)
C83 0.036(3) 0.030(4) 0.028(3) 0.000(3) 0.014(3) -0.003(3)
C84 0.056(4) 0.066(4) 0.048(3) 0.001(3) 0.019(3) -0.003(4)
C85 0.060(4) 0.103(7) 0.065(5) -0.008(5) 0.028(4) -0.012(5)
C86 0.028(5) 0.18(2) 0.21(2) -0.003(18) 0.038(9) 0.004(9)
C87 0.047(5) 0.196(14) 0.111(9) 0.061(9) 0.002(5) -0.022(7)
C88 0.047(5) 0.196(14) 0.111(9) 0.061(9) 0.002(5) -0.022(7)
C89 0.056(4) 0.066(4) 0.048(3) 0.001(3) 0.019(3) -0.003(4)
C90 0.044(4) 0.035(4) 0.068(5) -0.009(4) 0.036(3) -0.006(3)
C91 0.039(4) 0.052(6) 0.081(6) 0.001(5) 0.035(4) -0.001(4)
C92 0.042(4) 0.050(6) 0.074(6) 0.009(5) 0.023(4) -0.005(4)
C93 0.049(5) 0.058(6) 0.055(5) -0.002(5) 0.016(4) -0.013(5)
C94 0.045(4) 0.043(5) 0.048(4) -0.007(4) 0.025(3) -0.011(4)
C95 0.027(3) 0.022(3) 0.052(4) 0.002(3) 0.023(3) 0.002(3)
C96 0.028(3) 0.024(3) 0.036(3) 0.008(3) 0.020(2) 0.002(3)
C97 0.034(4) 0.064(7) 0.148(11) 0.019(7) 0.042(6) 0.003(5)
C98 0.038(5) 0.050(6) 0.140(11) 0.018(7) 0.035(6) 0.000(4)
C99 0.027(3) 0.054(5) 0.051(5) -0.005(4) 0.013(3) 0.001(4)
C100 0.032(5) 0.051(7) 0.23(2) -0.011(10) 0.037(8) -0.010(5)
C101 0.027(5) 0.042(7) 0.28(3) 0.003(10) 0.028(9) -0.003(5)
C102 0.025(3) 0.030(4) 0.044(4) 0.004(3) 0.012(3) -0.002(3)
C103 0.025(3) 0.034(4) 0.048(4) 0.002(3) 0.010(3) 0.002(3)
C104 0.022(3) 0.042(4) 0.045(4) -0.001(3) 0.015(3) -0.004(3)
C105 0.023(3) 0.040(4) 0.052(4) 0.000(3) 0.017(3) -0.008(3)
C106 0.021(3) 0.036(4) 0.042(4) 0.007(3) 0.011(3) -0.002(3)
C107 0.023(3) 0.034(4) 0.028(3) 0.001(3) 0.012(2) -0.004(3)
C108 0.024(3) 0.032(4) 0.025(3) -0.003(2) 0.011(2) -0.002(3)
C109 0.373(6) 0.373(8) 0.374(8) -0.001(6) 0.176(5) 0.001(6)
C110 0.368(8) 0.370(12) 0.372(11) -0.001(8) 0.171(7) -0.001(8)
C111 0.100(6) 0.116(10) 0.118(8) 0.001(8) 0.061(5) -0.008(7)
C112 0.120(9) 0.129(10) 0.128(9) 0.005(8) 0.055(6) -0.004(8)
C113 0.161(10) 0.163(11) 0.164(7) 0.002(8) 0.077(6) 0.004(8)
N10 0.151(10) 0.152(11) 0.161(8) -0.003(8) 0.072(6) 0.000(8)
C09' 0.373(6) 0.373(8) 0.374(8) -0.001(6) 0.176(5) 0.001(6)
C11' 0.041(7) 0.054(8) 0.063(8) 0.005(7) 0.026(6) 0.000(6)
C12' 0.025(11) 0.12(3) 0.14(3) -0.01(2) 0.021(15) 0.009(15)
C13' 0.07(2) 0.16(4) 0.12(3) 0.04(3) 0.03(2) -0.04(2)
N10' 0.044(11) 0.11(2) 0.19(3) 0.03(2) 0.056(16) 0.012(14)
C114 0.057(4) 0.058(6) 0.104(7) 0.021(5) 0.059(4) 0.019(4)
C115 0.105(6) 0.071(8) 0.202(11) 0.047(8) 0.126(6) 0.027(6)
C116 0.047(5) 0.049(7) 0.241(11) 0.022(9) 0.046(7) -0.011(5)
C117 0.035(6) 0.049(7) 0.221(14) -0.025(10) 0.006(8) -0.002(5)
C118 0.028(5) 0.042(6) 0.125(11) -0.009(6) -0.004(6) 0.000(4)
C119 0.024(3) 0.025(4) 0.077(5) 0.003(4) 0.022(3) 0.005(3)
C120 0.024(3) 0.022(3) 0.042(3) -0.001(3) 0.014(3) 0.003(3)
C121 0.037(4) 0.057(6) 0.043(4) 0.005(4) 0.016(3) 0.015(4)
C122 0.044(4) 0.046(5) 0.037(4) 0.001(3) 0.014(3) 0.013(4)
C123 0.041(4) 0.054(6) 0.048(4) 0.005(4) 0.019(4) 0.012(4)
C124 0.040(5) 0.042(6) 0.105(9) 0.011(6) 0.017(6) 0.003(4)
C125 0.036(5) 0.088(7) 0.083(8) 0.010(7) 0.013(5) -0.002(5)
C126 0.038(4) 0.033(4) 0.027(3) 0.001(3) 0.009(3) 0.006(3)
C127 0.046(4) 0.035(4) 0.037(4) 0.005(3) 0.017(3) 0.011(3)
C128 0.043(4) 0.042(5) 0.043(4) 0.006(4) 0.016(3) 0.012(4)
C129 0.046(5) 0.063(7) 0.051(5) -0.010(5) 0.000(4) 0.014(5)
C130 0.059(6) 0.047(5) 0.043(5) -0.006(4) -0.003(4) 0.018(5)
C131 0.043(4) 0.035(4) 0.027(3) 0.005(3) 0.014(3) 0.011(3)
C132 0.040(3) 0.028(4) 0.028(3) 0.001(3) 0.015(3) 0.003(3)
N2 0.041(4) 0.108(9) 0.084(6) -0.002(6) 0.038(4) -0.003(5)
N3 0.024(3) 0.108(8) 0.074(6) -0.011(6) 0.018(4) -0.003(4)
N5 0.025(3) 0.094(8) 0.086(6) 0.002(6) 0.025(4) -0.005(4)
N7 0.049(3) 0.069(4) 0.075(4) -0.011(4) 0.021(3) -0.012(3)
N8 0.053(3) 0.095(5) 0.095(5) 0.014(5) 0.030(3) 0.017(4)
N9 0.049(3) 0.069(4) 0.075(4) -0.011(4) 0.021(3) -0.012(3)
N11 0.053(3) 0.095(5) 0.095(5) 0.014(5) 0.030(3) 0.017(4)
O1 0.048(2) 0.037(3) 0.045(2) -0.006(2) 0.035(2) -0.009(2)
O2 0.052(2) 0.032(3) 0.042(2) -0.004(2) 0.037(2) -0.007(2)
O3 0.028(2) 0.045(3) 0.043(3) 0.008(2) 0.0215(19) -0.005(2)
O4 0.022(2) 0.042(3) 0.066(3) 0.006(3) 0.028(2) 0.004(2)
O5 0.0223(19) 0.024(2) 0.032(2) -0.0008(18) 0.0141(17) 0.0000(18)
O6 0.027(2) 0.036(3) 0.030(2) -0.0017(19) 0.0179(17) -0.007(2)
O7 0.022(2) 0.024(3) 0.059(3) 0.005(2) 0.018(2) 0.0021(19)
O8 0.025(2) 0.033(3) 0.039(2) 0.009(2) 0.0192(18) 0.003(2)
O9 0.027(2) 0.028(3) 0.034(2) 0.0049(19) 0.0154(18) 0.0015(19)
O10 0.023(2) 0.036(3) 0.041(2) 0.010(2) 0.0175(18) 0.004(2)
O11 0.034(2) 0.020(2) 0.030(2) -0.0074(17) 0.0189(17) -0.0030(18)
O12 0.041(2) 0.023(2) 0.025(2) -0.0007(17) 0.0197(18) -0.0024(20)
O13 0.037(3) 0.040(3) 0.025(2) -0.003(2) 0.011(2) 0.001(2)
O14 0.046(3) 0.028(3) 0.032(2) -0.002(2) 0.017(2) -0.007(2)
O15 0.034(2) 0.029(3) 0.044(3) -0.002(2) 0.021(2) -0.006(2)
O16 0.034(2) 0.034(3) 0.053(3) -0.003(2) 0.024(2) 0.006(2)
O17 0.025(2) 0.035(3) 0.036(2) 0.008(2) 0.0087(19) 0.001(2)
O18 0.020(2) 0.032(3) 0.043(3) 0.008(2) 0.0117(19) -0.001(2)
O19 0.037(3) 0.056(4) 0.035(3) 0.009(2) 0.018(2) 0.017(3)
O20 0.028(2) 0.036(3) 0.040(3) -0.007(2) 0.011(2) 0.008(2)
O21 0.036(3) 0.041(3) 0.028(2) 0.002(2) 0.005(2) 0.009(2)
O22 0.050(3) 0.040(3) 0.029(2) 0.001(2) 0.017(2) 0.015(3)
O23 0.0258(19) 0.018(2) 0.0240(19) -0.0004(16) 0.0139(15) 0.0004(17)
O24 0.0215(18) 0.020(2) 0.0263(19) -0.0008(16) 0.0144(15) -0.0006(16)
O25 0.033(2) 0.019(2) 0.0212(18) 0.0008(16) 0.0149(16) 0.0001(18)
O26 0.0217(18) 0.017(2) 0.0230(18) -0.0031(15) 0.0123(15) -0.0027(16)
O27 0.0257(18) 0.015(2) 0.0260(19) -0.0003(15) 0.0160(15) 0.0019(16)
C61 0.086(9) 0.048(9) 0.036(6) 0.012(6) 0.044(6) 0.007(8)
C62 0.106(9) 0.045(8) 0.045(6) -0.010(5) 0.060(6) -0.017(7)
C63 0.052(6) 0.038(7) 0.017(4) -0.002(4) 0.026(4) 0.004(5)
C64 0.070(7) 0.031(7) 0.046(6) 0.003(5) 0.045(5) -0.004(6)
C65 0.073(8) 0.037(8) 0.028(5) -0.002(5) 0.035(5) 0.002(7)
N6 0.051(6) 0.053(10) 0.030(5) 0.002(6) 0.033(5) 0.002(7)
C61' 0.056(13) 0.16(3) 0.036(11) 0.015(15) 0.022(10) -0.014(18)
C62' 0.089(17) 0.14(3) 0.043(11) 0.029(15) 0.041(11) 0.038(19)
C63' 0.053(9) 0.053(10) 0.054(9) 0.001(7) 0.026(6) -0.001(7)
C64' 0.073(8) 0.074(9) 0.065(8) -0.005(7) 0.040(6) -0.002(7)
C65' 0.071(15) 0.16(3) 0.047(12) 0.010(16) 0.029(11) -0.05(2)
N6' 0.040(11) 0.049(15) 0.024(9) 0.012(9) 0.006(9) 0.012(10)
O1W 0.373(12) 0.374(12) 0.365(12) 0.006(8) 0.173(7) -0.002(8)

loop_
_atom_type_symbol
_atom_type_description
_atom_type_scat_dispersion_real
_atom_type_scat_dispersion_imag
_atom_type_scat_source
C C 0.0033 0.0016 'International Tables Vol C Tables 4.2.6.8 and 6.1.1.4'
H H 0.0000 0.0000 'International Tables Vol C Tables 4.2.6.8 and 6.1.1.4'
Cu Cu 0.3201 1.2651 'International Tables Vol C Tables 4.2.6.8 and 6.1.1.4'
Eu Eu -0.1578 3.6682 'International Tables Vol C Tables 4.2.6.8 and 6.1.1.4'
I I -0.4742 1.8119 'International Tables Vol C Tables 4.2.6.8 and 6.1.1.4'
N N 0.0061 0.0033 'International Tables Vol C Tables 4.2.6.8 and 6.1.1.4'
O O 0.0106 0.0060 'International Tables Vol C Tables 4.2.6.8 and 6.1.1.4'

loop_
_geom_angle_atom_site_label_1
_geom_angle_atom_site_label_2
_geom_angle_atom_site_label_3
_geom_angle
_geom_angle_site_symmetry_1
_geom_angle_site_symmetry_3
O4 Eu1 O14 92.1(2) . .
O4 Eu1 O24 76.99(19) . .
O14 Eu1 O24 141.00(17) . .
O4 Eu1 O19 142.5(2) . .
O14 Eu1 O19 76.5(2) . .
O24 Eu1 O19 89.70(18) . .
O4 Eu1 O22 146.3(2) . 1_565
O14 Eu1 O22 92.43(19) . 1_565
O24 Eu1 O22 117.42(17) . 1_565
O19 Eu1 O22 70.7(2) . 1_565
O4 Eu1 O1 74.1(2) . .
O14 Eu1 O1 137.9(2) . .
O24 Eu1 O1 75.32(17) . .
O19 Eu1 O1 136.5(2) . .
O22 Eu1 O1 80.4(2) 1_565 .
O4 Eu1 O23 74.46(19) . .
O14 Eu1 O23 74.08(16) . .
O24 Eu1 O23 66.93(15) . .
O19 Eu1 O23 68.10(17) . .
O22 Eu1 O23 138.60(19) 1_565 .
O1 Eu1 O23 135.06(16) . .
O4 Eu1 N6 77.7(3) . 4
O14 Eu1 N6 69.5(4) . 4
O24 Eu1 N6 140.4(3) . 4
O19 Eu1 N6 128.0(3) . 4
O22 Eu1 N6 72.7(4) 1_565 4
O1 Eu1 N6 68.8(4) . 4
O23 Eu1 N6 132.7(4) . 4
O4 Eu1 N6' 75(2) . 4
O14 Eu1 N6' 71.7(13) . 4
O24 Eu1 N6' 137.2(18) . 4
O19 Eu1 N6' 131(2) . 4
O22 Eu1 N6' 74.9(18) 1_565 4
O1 Eu1 N6' 66.3(13) . 4
O23 Eu1 N6' 132.6(11) . 4
N6 Eu1 N6' 3(2) 4 4
O4 Eu1 O21 133.90(19) . 1_565
O14 Eu1 O21 133.96(18) . 1_565
O24 Eu1 O21 68.09(15) . 1_565
O19 Eu1 O21 67.7(2) . 1_565
O22 Eu1 O21 49.38(17) 1_565 1_565
O1 Eu1 O21 68.78(19) . 1_565
O23 Eu1 O21 115.31(17) . 1_565
N6 Eu1 O21 111.6(4) 4 1_565
N6' Eu1 O21 112.1(11) 4 1_565
O4 Eu1 C132 148.3(2) . 1_565
O14 Eu1 C132 113.2(2) . 1_565
O24 Eu1 C132 92.88(18) . 1_565
O19 Eu1 C132 65.8(2) . 1_565
O22 Eu1 C132 24.63(19) 1_565 1_565
O1 Eu1 C132 74.3(2) . 1_565
O23 Eu1 C132 129.38(19) . 1_565
N6 Eu1 C132 92.9(4) 4 1_565
N6' Eu1 C132 94.3(15) 4 1_565
O21 Eu1 C132 24.80(18) 1_565 1_565
O4 Eu1 Eu2 82.05(17) . .
O14 Eu1 Eu2 108.32(14) . .
O24 Eu1 Eu2 33.74(11) . .
O19 Eu1 Eu2 68.57(13) . .
O22 Eu1 Eu2 127.63(14) 1_565 .
O1 Eu1 Eu2 108.73(12) . .
O23 Eu1 Eu2 35.39(10) . .
N6 Eu1 Eu2 159.5(3) 4 .
N6' Eu1 Eu2 156.9(19) 4 .
O21 Eu1 Eu2 84.92(12) 1_565 .
C132 Eu1 Eu2 106.17(15) 1_565 .
O20 Eu2 O24 81.42(19) . .
O20 Eu2 O27 70.03(17) . 7_566
O24 Eu2 O27 74.14(16) . 7_566
O20 Eu2 O23 76.75(18) . .
O24 Eu2 O23 70.82(16) . .
O27 Eu2 O23 134.47(15) 7_566 .
O20 Eu2 O6 77.7(2) . 7_566
O24 Eu2 O6 146.61(15) . 7_566
O27 Eu2 O6 121.21(17) 7_566 7_566
O23 Eu2 O6 79.17(17) . 7_566
O20 Eu2 O5 144.54(17) . .
O24 Eu2 O5 94.91(16) . .
O27 Eu2 O5 142.97(15) 7_566 .
O23 Eu2 O5 68.86(15) . .
O6 Eu2 O5 87.45(17) 7_566 .
O20 Eu2 O26 116.62(18) . .
O24 Eu2 O26 136.88(15) . .
O27 Eu2 O26 76.37(15) 7_566 .
O23 Eu2 O26 148.23(15) . .
O6 Eu2 O26 76.28(15) 7_566 .
O5 Eu2 O26 90.10(15) . .
O20 Eu2 O10 133.29(19) . 1_565
O24 Eu2 O10 75.20(15) . 1_565
O27 Eu2 O10 64.93(16) 7_566 1_565
O23 Eu2 O10 129.41(17) . 1_565
O6 Eu2 O10 137.38(16) 7_566 1_565
O5 Eu2 O10 78.12(16) . 1_565
O26 Eu2 O10 64.02(16) . 1_565
O20 Eu2 Eu4 101.95(14) . 7_566
O24 Eu2 Eu4 101.32(11) . 7_566
O27 Eu2 Eu4 39.53(10) 7_566 7_566
O23 Eu2 Eu4 172.12(12) . 7_566
O6 Eu2 Eu4 108.27(12) 7_566 7_566
O5 Eu2 Eu4 113.30(11) . 7_566
O26 Eu2 Eu4 39.21(10) . 7_566
O10 Eu2 Eu4 46.34(12) 1_565 7_566
O20 Eu2 Eu5 68.27(15) . 1_565
O24 Eu2 Eu5 37.09(11) . 1_565
O27 Eu2 Eu5 37.40(11) 7_566 1_565
O23 Eu2 Eu5 101.44(11) . 1_565
O6 Eu2 Eu5 144.62(12) 7_566 1_565
O5 Eu2 Eu5 126.22(12) . 1_565
O26 Eu2 Eu5 110.26(10) . 1_565
O10 Eu2 Eu5 68.70(11) 1_565 1_565
Eu4 Eu2 Eu5 71.047(13) 7_566 1_565
O20 Eu2 Eu3 105.75(14) . .
O24 Eu2 Eu3 89.86(11) . .
O27 Eu2 Eu3 163.81(11) 7_566 .
O23 Eu2 Eu3 32.67(11) . .
O6 Eu2 Eu3 71.39(13) 7_566 .
O5 Eu2 Eu3 38.80(11) . .
O26 Eu2 Eu3 118.42(10) . .
O10 Eu2 Eu3 113.93(12) 1_565 .
Eu4 Eu2 Eu3 151.385(11) 7_566 .
Eu5 Eu2 Eu3 126.420(14) 1_565 .
O20 Eu2 Eu1 66.96(15) . .
O24 Eu2 Eu1 33.99(10) . .
O27 Eu2 Eu1 97.90(11) 7_566 .
O23 Eu2 Eu1 39.19(11) . .
O6 Eu2 Eu1 112.87(11) 7_566 .
O5 Eu2 Eu1 90.41(12) . .
O26 Eu2 Eu1 170.85(10) . .
O10 Eu2 Eu1 107.18(12) 1_565 .
Eu4 Eu2 Eu1 133.077(13) 7_566 .
Eu5 Eu2 Eu1 62.439(9) 1_565 .
Eu3 Eu2 Eu1 66.548(10) . .
O23 Eu3 O13 80.63(18) . .
O23 Eu3 O7 141.69(17) . .
O13 Eu3 O7 127.2(2) . .
O23 Eu3 O3 95.22(19) . .
O13 Eu3 O3 74.8(2) . .
O7 Eu3 O3 72.2(2) . .
O23 Eu3 O11 145.64(16) . .
O13 Eu3 O11 81.53(18) . .
O7 Eu3 O11 71.29(17) . .
O3 Eu3 O11 108.03(19) . .
O23 Eu3 O26 100.97(16) . 7_566
O13 Eu3 O26 140.54(18) . 7_566
O7 Eu3 O26 74.50(18) . 7_566
O3 Eu3 O26 142.93(16) . 7_566
O11 Eu3 O26 75.50(16) . 7_566
O23 Eu3 O18 69.19(17) . .
O13 Eu3 O18 72.8(2) . .
O7 Eu3 O18 138.24(19) . .
O3 Eu3 O18 145.79(18) . .
O11 Eu3 O18 77.56(18) . .
O26 Eu3 O18 71.23(16) 7_566 .
O23 Eu3 O5 67.48(15) . .
O13 Eu3 O5 137.18(18) . .
O7 Eu3 O5 74.68(18) . .
O3 Eu3 O5 80.32(18) . .
O11 Eu3 O5 139.96(15) . .
O26 Eu3 O5 75.61(15) 7_566 .
O18 Eu3 O5 117.74(18) . .
O23 Eu3 Eu4 127.81(12) . .
O13 Eu3 Eu4 114.37(15) . .
O7 Eu3 Eu4 69.30(14) . .
O3 Eu3 Eu4 136.45(14) . .
O11 Eu3 Eu4 39.84(12) . .
O26 Eu3 Eu4 35.69(10) 7_566 .
O18 Eu3 Eu4 68.95(13) . .
O5 Eu3 Eu4 107.75(11) . .
O23 Eu3 Eu2 33.33(10) . .
O13 Eu3 Eu2 113.36(14) . .
O7 Eu3 Eu2 110.78(14) . .
O3 Eu3 Eu2 97.47(15) . .
O11 Eu3 Eu2 153.36(12) . .
O26 Eu3 Eu2 79.53(10) 7_566 .
O18 Eu3 Eu2 85.78(14) . .
O5 Eu3 Eu2 36.71(10) . .
Eu4 Eu3 Eu2 114.538(14) . .
O23 Eu3 Eu1 29.98(12) . .
O13 Eu3 Eu1 58.54(14) . .
O7 Eu3 Eu1 138.01(13) . .
O3 Eu3 Eu1 70.56(14) . .
O11 Eu3 Eu1 139.40(11) . .
O26 Eu3 Eu1 130.94(10) 7_566 .
O18 Eu3 Eu1 83.42(13) . .
O5 Eu3 Eu1 80.61(11) . .
Eu4 Eu3 Eu1 152.001(12) . .
Eu2 Eu3 Eu1 56.777(12) . .
O26 Eu4 O17 78.94(17) 7_566 .
O26 Eu4 O27 77.93(15) 7_566 .
O17 Eu4 O27 140.79(18) . .
O26 Eu4 O15 135.88(18) 7_566 .
O17 Eu4 O15 74.42(19) . .
O27 Eu4 O15 101.81(17) . .
O26 Eu4 O25 142.73(15) 7_566 .
O17 Eu4 O25 137.00(17) . .
O27 Eu4 O25 75.40(14) . .
O15 Eu4 O25 75.51(18) . .
O26 Eu4 O8 79.44(17) 7_566 .
O17 Eu4 O8 137.00(19) . .
O27 Eu4 O8 67.76(17) . .
O15 Eu4 O8 142.10(18) . .
O25 Eu4 O8 66.62(17) . .
O26 Eu4 O11 75.13(15) 7_566 .
O17 Eu4 O11 71.27(18) . .
O27 Eu4 O11 130.89(15) . .
O15 Eu4 O11 126.00(17) . .
O25 Eu4 O11 103.89(16) . .
O8 Eu4 O11 67.45(16) . .
O26 Eu4 O12 124.98(16) 7_566 .
O17 Eu4 O12 83.30(18) . .
O27 Eu4 O12 135.86(15) . .
O15 Eu4 O12 86.14(18) . .
O25 Eu4 O12 64.64(15) . .
O8 Eu4 O12 79.41(17) . .
O11 Eu4 O12 49.85(15) . .
O26 Eu4 O10 65.37(16) 7_566 7_556
O17 Eu4 O10 77.03(18) . 7_556
O27 Eu4 O10 64.65(15) . 7_556
O15 Eu4 O10 74.71(18) . 7_556
O25 Eu4 O10 122.82(16) . 7_556
O8 Eu4 O10 125.03(17) . 7_556
O11 Eu4 O10 133.06(16) . 7_556
O12 Eu4 O10 155.52(15) . 7_556
O26 Eu4 C72 100.20(18) 7_566 .
O17 Eu4 C72 78.15(19) . .
O27 Eu4 C72 137.05(16) . .
O15 Eu4 C72 107.79(19) . .
O25 Eu4 C72 82.62(17) . .
O8 Eu4 C72 69.74(17) . .
O11 Eu4 C72 25.18(18) . .
O12 Eu4 C72 24.85(18) . .
O10 Eu4 C72 153.28(17) 7_556 .
O26 Eu4 Eu2 41.34(11) 7_566 7_566
O17 Eu4 Eu2 106.73(14) . 7_566
O27 Eu4 Eu2 39.03(11) . 7_566
O15 Eu4 Eu2 116.46(14) . 7_566
O25 Eu4 Eu2 113.95(10) . 7_566
O8 Eu4 Eu2 79.20(13) . 7_566
O11 Eu4 Eu2 112.66(11) . 7_566
O12 Eu4 Eu2 156.82(11) . 7_566
O10 Eu4 Eu2 46.37(11) 7_556 7_566
C72 Eu4 Eu2 135.23(14) . 7_566
O26 Eu4 Eu3 37.69(11) 7_566 .
O17 Eu4 Eu3 70.10(14) . .
O27 Eu4 Eu3 107.09(11) . .
O15 Eu4 Eu3 144.43(13) . .
O25 Eu4 Eu3 131.54(12) . .
O8 Eu4 Eu3 70.03(12) . .
O11 Eu4 Eu3 37.46(11) . .
O12 Eu4 Eu3 87.31(11) . .
O10 Eu4 Eu3 99.35(12) 7_556 .
C72 Eu4 Eu3 62.60(14) . .
Eu2 Eu4 Eu3 77.072(14) 7_566 .
O2 Eu5 O16 141.7(2) 1_545 .
O2 Eu5 O21 76.9(2) 1_545 .
O16 Eu5 O21 75.0(2) . .
O2 Eu5 O9 72.68(19) 1_545 .
O16 Eu5 O9 144.1(2) . .
O21 Eu5 O9 137.1(2) . .
O2 Eu5 O25 111.85(18) 1_545 .
O16 Eu5 O25 80.74(18) . .
O21 Eu5 O25 147.26(18) . .
O9 Eu5 O25 73.78(17) . .
O2 Eu5 O24 78.74(18) 1_545 1_545
O16 Eu5 O24 116.77(18) . 1_545
O21 Eu5 O24 73.63(17) . 1_545
O9 Eu5 O24 71.26(16) . 1_545
O25 Eu5 O24 138.11(14) . 1_545
O2 Eu5 O27 142.82(17) 1_545 7_556
O16 Eu5 O27 73.99(19) . 7_556
O21 Eu5 O27 115.62(19) . 7_556
O9 Eu5 O27 76.01(16) . 7_556
O25 Eu5 O27 77.24(15) . 7_556
O24 Eu5 O27 72.56(15) 1_545 7_556
O2 Eu5 O12 76.90(19) 1_545 .
O16 Eu5 O12 76.30(19) . .
O21 Eu5 O12 87.31(18) . .
O9 Eu5 O12 113.83(17) . .
O25 Eu5 O12 65.58(15) . .
O24 Eu5 O12 151.88(16) 1_545 .
O27 Eu5 O12 135.33(16) 7_556 .
O2 Eu5 Eu2 113.44(14) 1_545 1_545
O16 Eu5 Eu2 93.25(15) . 1_545
O21 Eu5 Eu2 92.30(15) . 1_545
O9 Eu5 Eu2 73.35(13) . 1_545
O25 Eu5 Eu2 110.89(11) . 1_545
O24 Eu5 Eu2 36.40(11) 1_545 1_545
O27 Eu5 Eu2 36.50(11) 7_556 1_545
O12 Eu5 Eu2 169.29(12) . 1_545
O2 Eu5 Eu1 71.28(14) 1_545 1_545
O16 Eu5 Eu1 102.42(14) . 1_545
O21 Eu5 Eu1 41.38(14) . 1_545
O9 Eu5 Eu1 99.32(13) . 1_545
O25 Eu5 Eu1 170.49(11) . 1_545
O24 Eu5 Eu1 32.56(10) 1_545 1_545
O27 Eu5 Eu1 94.89(10) 7_556 1_545
O12 Eu5 Eu1 123.79(11) . 1_545
Eu2 Eu5 Eu1 60.231(13) 1_545 1_545
O2 Eu5 Eu4 107.30(14) 1_545 .
O16 Eu5 Eu4 63.96(15) . .
O21 Eu5 Eu4 115.84(14) . .
O9 Eu5 Eu4 101.87(13) . .
O25 Eu5 Eu4 31.84(11) . .
O24 Eu5 Eu4 169.45(10) 1_545 .
O27 Eu5 Eu4 98.26(11) 7_556 .
O12 Eu5 Eu4 37.99(11) . .
Eu2 Eu5 Eu4 134.753(13) 1_545 .
Eu1 Eu5 Eu4 157.212(10) 1_545 .
O2 Eu5 Eu4 130.66(14) 1_545 7_556
O16 Eu5 Eu4 87.13(15) . 7_556
O21 Eu5 Eu4 140.27(16) . 7_556
O9 Eu5 Eu4 58.01(13) . 7_556
O25 Eu5 Eu4 57.95(11) . 7_556
O24 Eu5 Eu4 83.90(10) 1_545 7_556
O27 Eu5 Eu4 24.73(10) 7_556 7_556
O12 Eu5 Eu4 122.95(11) . 7_556
Eu2 Eu5 Eu4 52.989(7) 1_545 7_556
Eu1 Eu5 Eu4 112.952(13) 1_545 7_556
Eu4 Eu5 Eu4 85.638(11) . 7_556
Cu1' Cu1 N10 91(10) . 7_566
Cu1' Cu1 N10' 59(7) . 7_566
N10 Cu1 N10' 33(10) 7_566 7_566
Cu1' Cu1 I4 92.6(6) . .
N10 Cu1 I4 98(9) 7_566 .
N10' Cu1 I4 107(6) 7_566 .
Cu1' Cu1 I6 74.4(5) . .
N10 Cu1 I6 143(8) 7_566 .
N10' Cu1 I6 117(4) 7_566 .
I4 Cu1 I6 116.1(2) . .
Cu1' Cu1 Cu2 47.7(5) . .
N10 Cu1 Cu2 131(10) 7_566 .
N10' Cu1 Cu2 105(7) 7_566 .
I4 Cu1 Cu2 65.0(2) . .
I6 Cu1 Cu2 60.6(2) . .
Cu1' Cu1 Cu3' 158.7(8) . .
N10 Cu1 Cu3' 86(9) 7_566 .
N10' Cu1 Cu3' 119(5) 7_566 .
I4 Cu1 Cu3' 67.1(5) . .
I6 Cu1 Cu3' 119.4(5) . .
Cu2 Cu1 Cu3' 122.1(6) . .
Cu1 Cu1' N10' 85(8) . 7_566
Cu1 Cu1' Cu2 104.6(6) . .
N10' Cu1' Cu2 158(7) 7_566 .
Cu1 Cu1' I6 74.3(4) . .
N10' Cu1' I6 132(7) 7_566 .
Cu2 Cu1' I6 70.2(3) . .
Cu1 Cu1' I3 164.9(6) . .
N10' Cu1' I3 109(8) 7_566 .
Cu2 Cu1' I3 60.4(2) . .
I6 Cu1' I3 97.9(2) . .
Cu1 Cu1' I4 59.0(5) . .
N10' Cu1' I4 103(5) 7_566 .
Cu2 Cu1' I4 67.8(3) . .
I6 Cu1' I4 103.1(3) . .
I3 Cu1' I4 111.9(3) . .
Cu1 Cu1' Cu2' 111.7(6) . .
N10' Cu1' Cu2' 126(7) 7_566 .
Cu2 Cu1' Cu2' 32.6(2) . .
I6 Cu1' Cu2' 102.7(3) . .
I3 Cu1' Cu2' 56.7(2) . .
I4 Cu1' Cu2' 55.7(2) . .
Cu2' Cu2 N1 74.5(16) . 5_676
Cu2' Cu2 Cu1' 99.5(4) . .
N1 Cu2 Cu1' 161(2) 5_676 .
Cu2' Cu2 I3 77.5(4) . .
N1 Cu2 I3 123(3) 5_676 .
Cu1' Cu2 I3 72.3(3) . .
Cu2' Cu2 I6 159.9(3) . .
N1 Cu2 I6 122(2) 5_676 .
Cu1' Cu2 I6 61.0(3) . .
I3 Cu2 I6 99.4(2) . .
Cu2' Cu2 Cu1 106.6(4) . .
N1 Cu2 Cu1 136(3) 5_676 .
Cu1' Cu2 Cu1 27.7(3) . .
I3 Cu2 Cu1 100.0(2) . .
I6 Cu2 Cu1 54.0(2) . .
Cu2' Cu2 I4 67.4(3) . .
N1 Cu2 I4 93(2) 5_676 .
Cu1' Cu2 I4 67.7(2) . .
I3 Cu2 I4 119.90(17) . .
I6 Cu2 I4 98.37(19) . .
Cu1 Cu2 I4 51.0(2) . .
Cu2 Cu2' N1 63(2) . 5_676
Cu2 Cu2' I1 169.8(5) . .
N1 Cu2' I1 117(2) 5_676 .
Cu2 Cu2' I4 79.8(4) . .
N1 Cu2' I4 95(3) 5_676 .
I1 Cu2' I4 110.1(2) . .
Cu2 Cu2' I3 67.8(3) . .
N1 Cu2' I3 110.4(18) 5_676 .
I1 Cu2' I3 104.1(3) . .
I4 Cu2' I3 121.5(3) . .
Cu2 Cu2' Cu1' 47.9(3) . .
N1 Cu2' Cu1' 109(2) 5_676 .
I1 Cu2' Cu1' 134.5(3) . .
I4 Cu2' Cu1' 61.7(2) . .
I3 Cu2' Cu1' 60.3(2) . .
Cu2 Cu2' Cu5 136.5(5) . .
N1 Cu2' Cu5 117.6(18) 5_676 .
I1 Cu2' Cu5 53.47(14) . .
I4 Cu2' Cu5 56.68(14) . .
I3 Cu2' Cu5 132.0(2) . .
Cu1' Cu2' Cu5 102.9(2) . .
Cu3' Cu3 I5 85.2(8) . .
Cu3' Cu3 I5' 64.1(12) . .
I5 Cu3 I5' 70.2(10) . .
Cu3' Cu3 I7 162.5(8) . .
I5 Cu3 I7 109.8(2) . .
I5' Cu3 I7 128.6(11) . .
Cu3' Cu3 Cu6 99.9(8) . .
I5 Cu3 Cu6 142.1(4) . .
I5' Cu3 Cu6 145.4(10) . .
I7 Cu3 Cu6 62.82(14) . .
Cu3' Cu3 I8 45.1(7) . .
I5 Cu3 I8 109.2(3) . .
I5' Cu3 I8 108.1(10) . .
I7 Cu3 I8 118.8(2) . .
Cu6 Cu3 I8 57.32(15) . .
Cu3' Cu3 I4 74.8(8) . .
I5 Cu3 I4 112.8(2) . .
I5' Cu3 I4 43.2(10) . .
I7 Cu3 I4 105.9(2) . .
Cu6 Cu3 I4 104.7(2) . .
I8 Cu3 I4 99.93(18) . .
Cu3' Cu3 Cu4 38.3(8) . .
I5 Cu3 Cu4 53.3(2) . .
I5' Cu3 Cu4 76.1(10) . .
I7 Cu3 Cu4 147.2(3) . .
Cu6 Cu3 Cu4 111.1(3) . .
I8 Cu3 Cu4 57.83(18) . .
I4 Cu3 Cu4 106.74(17) . .
Cu4 Cu3' Cu3 102.3(13) . .
Cu4 Cu3' I8 92.0(11) . .
Cu3 Cu3' I8 93.3(9) . .
Cu4 Cu3' I5' 104.5(15) . .
Cu3 Cu3' I5' 67.5(12) . .
I8 Cu3' I5' 156.7(15) . .
Cu4 Cu3' I5 57.0(7) . .
Cu3 Cu3' I5 53.1(7) . .
I8 Cu3' I5 118.2(11) . .
I5' Cu3' I5 61.4(12) . .
Cu4 Cu3' Cu1 166.6(13) . .
Cu3 Cu3' Cu1 83.9(8) . .
I8 Cu3' Cu1 75.6(7) . .
I5' Cu3' Cu1 88.8(13) . .
I5 Cu3' Cu1 133.7(9) . .
Cu4 Cu3' I4 145.9(12) . .
Cu3 Cu3' I4 68.0(7) . .
I8 Cu3' I4 120.3(9) . .
I5' Cu3' I4 41.4(11) . .
I5 Cu3' I4 95.3(7) . .
Cu1 Cu3' I4 47.4(4) . .
Cu3' Cu4 N4 99.4(9) . .
Cu3' Cu4 I5 82.8(8) . .
N4 Cu4 I5 136.0(6) . .
Cu3' Cu4 I8 46.5(8) . .
N4 Cu4 I8 104.9(6) . .
I5 Cu4 I8 107.7(2) . .
Cu3' Cu4 I2 167.2(8) . 5_666
N4 Cu4 I2 85.8(6) . 5_666
I5 Cu4 I2 101.7(2) . 5_666
I8 Cu4 I2 120.90(19) . 5_666
Cu3' Cu4 Cu3 39.4(8) . .
N4 Cu4 Cu3 136.9(6) . .
I5 Cu4 Cu3 49.59(17) . .
I8 Cu4 Cu3 59.94(16) . .
I2 Cu4 Cu3 137.33(19) 5_666 .
N3 Cu5 I1 112.9(3) . .
N3 Cu5 I2 107.8(3) . .
I1 Cu5 I2 112.02(10) . .
N3 Cu5 I4 103.9(4) . .
I1 Cu5 I4 111.23(8) . .
I2 Cu5 I4 108.56(10) . .
N3 Cu5 Cu2' 124.4(4) . .
I1 Cu5 Cu2' 56.13(17) . .
I2 Cu5 Cu2' 127.31(14) . .
I4 Cu5 Cu2' 55.10(17) . .
N7 Cu6 Cu3 143.2(4) 8_556 .
N7 Cu6 I8 109.2(3) 8_556 .
Cu3 Cu6 I8 66.71(15) . .
N7 Cu6 I7 108.1(4) 8_556 .
Cu3 Cu6 I7 56.98(14) . .
I8 Cu6 I7 122.30(14) . .
N7 Cu6 I6 108.3(4) 8_556 .
Cu3 Cu6 I6 108.22(19) . .
I8 Cu6 I6 102.12(14) . .
I7 Cu6 I6 105.90(14) . .
N5 Cu7 N2 160.5(5) 1_565 5_676
N5 Cu7 I2 97.1(4) 1_565 .
N2 Cu7 I2 91.7(4) 5_676 .
N5 Cu7 I1 97.9(3) 1_565 .
N2 Cu7 I1 99.3(3) 5_676 .
I2 Cu7 I1 90.95(8) . .
N11 Cu8 N9 123.4(5) 8_566 7_566
N11 Cu8 I3 113.9(4) 8_566 .
N9 Cu8 I3 112.2(3) 7_566 .
N11 Cu8 I3' 109.0(4) 8_566 .
N9 Cu8 I3' 104.2(4) 7_566 .
I3 Cu8 I3' 18.6(2) . .
N11 Cu8 I1 95.3(4) 8_566 .
N9 Cu8 I1 104.3(3) 7_566 .
I3 Cu8 I1 103.19(7) . .
I3' Cu8 I1 121.8(2) . .
Cu5 I1 Cu2' 70.39(17) . .
Cu5 I1 Cu8 121.51(7) . .
Cu2' I1 Cu8 74.39(17) . .
Cu5 I1 Cu7 72.06(8) . .
Cu2' I1 Cu7 131.90(17) . .
Cu8 I1 Cu7 153.05(7) . .
Cu5 I2 Cu4 113.90(14) . 5_666
Cu5 I2 Cu7 73.68(9) . .
Cu4 I2 Cu7 167.96(12) 5_666 .
I3' I3 Cu2 156.4(6) . .
I3' I3 Cu8 90.5(5) . .
Cu2 I3 Cu8 112.75(16) . .
I3' I3 Cu2' 168.9(6) . .
Cu8 I3 Cu2' 78.35(18) . .
I3' I3 Cu1' 124.0(6) . .
Cu2 I3 Cu1' 47.3(2) . .
Cu8 I3 Cu1' 120.75(17) . .
Cu2' I3 Cu1' 63.0(2) . .
I3 I3' Cu8 70.9(5) . .
I5' I4 Cu1 114.2(12) . .
I5' I4 Cu2' 154.6(12) . .
Cu1 I4 Cu2' 89.4(3) . .
I5' I4 Cu5 97.9(11) . .
Cu1 I4 Cu5 135.9(2) . .
Cu2' I4 Cu5 68.22(17) . .
I5' I4 Cu1' 142.1(12) . .
Cu2' I4 Cu1' 62.6(2) . .
Cu5 I4 Cu1' 111.81(19) . .
I5' I4 Cu2 151.7(10) . .
Cu1 I4 Cu2 63.9(2) . .
Cu5 I4 Cu2 101.00(15) . .
I5' I4 Cu3 53.0(10) . .
Cu1 I4 Cu3 77.7(2) . .
Cu2' I4 Cu3 129.48(18) . .
Cu5 I4 Cu3 145.76(13) . .
Cu1' I4 Cu3 102.3(2) . .
Cu2 I4 Cu3 101.33(16) . .
I5' I4 Cu3' 48.8(12) . .
Cu1 I4 Cu3' 65.5(5) . .
Cu2' I4 Cu3' 152.2(5) . .
Cu5 I4 Cu3' 138.3(4) . .
Cu1' I4 Cu3' 93.7(5) . .
Cu2 I4 Cu3' 119.9(4) . .
Cu3 I5 Cu4 77.1(3) . .
Cu3 I5 I5' 56.0(7) . .
Cu4 I5 I5' 80.5(9) . .
Cu3 I5 I5' 142.2(9) . 5_666
Cu4 I5 I5' 82.6(9) . 5_666
I5' I5 I5' 89.6(12) . 5_666
I5' I5 Cu3' 48.8(10) . .
I5' I5 Cu3' 105.1(9) 5_666 .
I4 I5' Cu3' 89.8(14) . .
I4 I5' Cu3 83.7(11) . .
Cu3' I5' Cu3 48.5(9) . .
I4 I5' I5 136.6(15) . .
Cu3' I5' I5 69.8(13) . .
Cu3 I5' I5 53.8(9) . .
I4 I5' I5 132.9(18) . 5_666
Cu3' I5' I5 109.5(16) . 5_666
Cu3 I5' I5 141.0(18) . 5_666
I5 I5' I5 90.4(12) . 5_666
Cu1 I6 Cu2 65.5(2) . .
Cu1' I6 Cu2 48.7(2) . .
Cu1 I6 Cu6 79.2(2) . .
Cu1' I6 Cu6 109.3(2) . .
Cu2 I6 Cu6 106.90(16) . .
I7' I7 Cu3 173.4(3) . .
I7' I7 Cu6 119.1(2) . .
Cu3 I7 Cu6 60.20(15) . .
Cu3' I8 Cu6 95.2(6) . .
Cu6 I8 Cu4 113.91(15) . .
Cu6 I8 Cu3 55.97(12) . .
Cu4 I8 Cu3 62.23(16) . .
C2 C1 C5 120.0 . .
C2 C1 H1A 120.0 . .
C5 C1 H1A 120.0 . .
C1 C2 N1 120.0 . .
C2 N1 C3 120.0 . .
C2 N1 Cu2 108.0(8) . 5_676
C3 N1 Cu2 130.9(8) . 5_676
C2 N1 Cu2' 136.1(8) . 5_676
C3 N1 Cu2' 99.7(8) . 5_676
N1 C3 C4 120.0 . .
N1 C3 H3A 120.0 . .
C4 C3 H3A 120.0 . .
C5 C4 C3 120.0 . .
C4 C5 C1 120.0 . .
C4 C5 C11 120.0(9) . .
C1 C5 C11 119.8(9) . .
C11 C6 C7 120.7(11) . .
C11 C6 H6A 119.7 . .
C7 C6 H6A 119.7 . .
C8 C7 C6 120.1(9) . .
C8 C7 H7A 119.9 . .
C6 C7 H7A 119.9 . .
C7 C8 C9 119.7(8) . .
C7 C8 C12 122.3(8) . .
C9 C8 C12 118.1(8) . .
C8 C9 C10 120.3(10) . .
C8 C9 H9A 119.9 . .
C10 C9 H9A 119.9 . .
C11 C10 C9 117.8(10) . .
C11 C10 H10A 121.1 . .
C9 C10 H10A 121.1 . .
C6 C11 C10 121.3(10) . .
C6 C11 C5 122.8(11) . .
C10 C11 C5 115.8(10) . .
O1 C12 O2 126.4(7) . .
O1 C12 C8 118.2(7) . .
O2 C12 C8 115.4(7) . .
N2 C13 C14 124.4(11) . .
N2 C13 H13A 117.8 . .
C14 C13 H13A 117.8 . .
C13 C14 C15 119.9(12) . .
C13 C14 H14A 120.1 . .
C15 C14 H14A 120.1 . .
C16 C15 C14 115.7(9) . .
C16 C15 C23 122.7(9) . .
C14 C15 C23 121.6(10) . .
C17 C16 C15 121.3(11) . .
C17 C16 H16A 119.4 . .
C15 C16 H16A 119.4 . .
C16 C17 N2 122.0(12) . .
C16 C17 H17A 119.0 . .
N2 C17 H17A 119.0 . .
C19 C18 C23 119.5(9) . .
C19 C18 H18A 120.2 . .
C23 C18 H18A 120.2 . .
C20 C19 C18 121.7(9) . .
C20 C19 H19A 119.1 . .
C18 C19 H19A 119.1 . .
C19 C20 C21 119.4(7) . .
C19 C20 C24 121.3(7) . .
C21 C20 C24 119.1(7) . .
C20 C21 C22 120.0(8) . .
C20 C21 H21A 120.0 . .
C22 C21 H21A 120.0 . .
C23 C22 C21 120.7(9) . .
C23 C22 H22A 119.6 . .
C21 C22 H22A 119.6 . .
C22 C23 C18 118.5(8) . .
C22 C23 C15 121.0(9) . .
C18 C23 C15 120.4(9) . .
O3 C24 O4 125.0(7) . .
O3 C24 C20 117.4(6) . .
O4 C24 C20 117.6(7) . .
N3 C25 C26 124.7(13) . .
N3 C25 H25A 117.6 . .
C26 C25 H25A 117.6 . .
C27 C26 C25 120.3(15) . .
C27 C26 H26A 119.9 . .
C25 C26 H26A 119.9 . .
C28 C27 C26 113.3(10) . .
C28 C27 C35 122.4(9) . .
C26 C27 C35 123.1(11) . .
C27 C28 C29 120.2(13) . .
C27 C28 H28A 119.9 . .
C29 C28 H28A 119.9 . .
N3 C29 C28 125.2(15) . .
N3 C29 H29A 117.4 . .
C28 C29 H29A 117.4 . .
C35 C30 C31 120.1(7) . .
C35 C30 H30A 120.0 . .
C31 C30 H30A 120.0 . .
C32 C31 C30 120.7(8) . .
C32 C31 H31A 119.7 . .
C30 C31 H31A 119.7 . .
C31 C32 C33 120.0(7) . .
C31 C32 C36 119.6(7) . .
C33 C32 C36 120.4(6) . .
C32 C33 C34 119.0(7) . .
C32 C33 H33A 120.5 . .
C34 C33 H33A 120.5 . .
C35 C34 C33 121.3(9) . .
C35 C34 H34A 119.4 . .
C33 C34 H34A 119.4 . .
C34 C35 C30 118.9(7) . .
C34 C35 C27 120.9(9) . .
C30 C35 C27 120.1(8) . .
O6 C36 O5 123.5(6) . .
O6 C36 C32 118.0(6) . .
O5 C36 C32 118.5(6) . .
C38 C37 N4 120.0 . .
C37 C38 C39 120.0 . .
C37 C38 H38A 120.0 . .
C39 C38 H38A 120.0 . .
C38 C39 C40 120.0 . .
C38 C39 C47 118.2(12) . .
C40 C39 C47 121.7(12) . .
C41 C40 C39 120.0 . .
N4 C41 C40 120.0 . .
C41 N4 C37 120.0 . .
C41 N4 Cu4 119.3(10) . .
C37 N4 Cu4 118.0(10) . .
C47 C42 C43 121.6(13) . .
C47 C42 H42A 119.2 . .
C43 C42 H42A 119.2 . .
C42 C43 C44 118.3(11) . .
C42 C43 H43A 120.8 . .
C44 C43 H43A 120.8 . .
C45 C44 C43 120.4(9) . .
C45 C44 C48 119.2(8) . .
C43 C44 C48 120.4(8) . .
C44 C45 C46 120.4(11) . .
C44 C45 H45A 119.8 . .
C46 C45 H45A 119.8 . .
C47 C46 C45 118.6(13) . .
C47 C46 H46A 120.7 . .
C45 C46 H46A 120.7 . .
C46 C47 C42 120.3(13) . .
C46 C47 C39 120.6(14) . .
C42 C47 C39 119.1(15) . .
O7 C48 O8 125.3(6) . .
O7 C48 C44 117.0(7) . .
O8 C48 C44 117.6(7) . .
N5 C49 C50 121.7(11) . .
N5 C49 H49A 119.2 . .
C50 C49 H49A 119.2 . .
C51 C50 C49 120.1(12) . .
C51 C50 H50A 120.0 . .
C49 C50 H50A 120.0 . .
C52 C51 C50 118.2(9) . .
C52 C51 C59 121.3(9) . .
C50 C51 C59 120.5(9) . .
C51 C52 C53 117.3(11) . .
C51 C52 H52A 121.3 . .
C53 C52 H52A 121.3 . .
N5 C53 C52 126.5(12) . .
N5 C53 H53A 116.7 . .
C52 C53 H53A 116.7 . .
C59 C54 C55 119.7(7) . .
C59 C54 H54A 120.1 . .
C55 C54 H54A 120.1 . .
C54 C55 C56 121.0(8) . .
C54 C55 H55A 119.5 . .
C56 C55 H55A 119.5 . .
C57 C56 C55 117.7(6) . .
C57 C56 C60 120.9(6) . .
C55 C56 C60 121.3(7) . .
C58 C57 C56 120.5(8) . .
C58 C57 H57A 119.7 . .
C56 C57 H57A 119.7 . .
C59 C58 C57 121.4(9) . .
C59 C58 H58A 119.3 . .
C57 C58 H58A 119.3 . .
C58 C59 C54 119.5(7) . .
C58 C59 C51 120.6(8) . .
C54 C59 C51 119.9(8) . .
O9 C60 O10 123.6(6) . .
O9 C60 C56 116.9(6) . .
O10 C60 C56 119.5(6) . .
C67 C66 C71 119.0(7) . .
C67 C66 H66A 120.5 . .
C71 C66 H66A 120.5 . .
C68 C67 C66 121.5(8) . .
C68 C67 H67A 119.2 . .
C66 C67 H67A 119.2 . .
C67 C68 C69 119.0(7) . .
C67 C68 C72 120.1(7) . .
C69 C68 C72 120.7(6) . .
C70 C69 C68 120.8(7) . .
C70 C69 H69A 119.6 . .
C68 C69 H69A 119.6 . .
C69 C70 C71 120.1(8) . .
C69 C70 H70A 119.9 . .
C71 C70 H70A 119.9 . .
C70 C71 C66 119.4(8) . .
C70 C71 C63 118.3(9) . .
C66 C71 C63 122.3(9) . .
C70 C71 C63' 124.8(12) . .
C66 C71 C63' 115.9(11) . .
O12 C72 O11 120.1(6) . .
O12 C72 C68 121.9(6) . .
O11 C72 C68 118.0(6) . .
O12 C72 Eu4 62.2(4) . .
O11 C72 Eu4 58.6(3) . .
C68 C72 Eu4 170.5(4) . .
N7 C73 C74 116.2(14) . .
N7 C73 H73A 121.9 . .
C74 C73 H73A 121.9 . .
C75 C74 C73 123.7(15) . .
C75 C74 H74A 118.1 . .
C73 C74 H74A 118.1 . .
C74 C75 C76 114.5(11) . .
C74 C75 C80 122.6(12) . .
C76 C75 C80 122.9(12) . .
C77 C76 C75 123.5(14) . .
C77 C76 H76A 118.2 . .
C75 C76 H76A 118.2 . .
N7 C77 C76 120.1(16) . .
N7 C77 H77A 120.0 . .
C76 C77 H77A 120.0 . .
C83 C78 C79 119.5(9) . .
C83 C78 H78A 120.3 . .
C79 C78 H78A 120.3 . .
C80 C79 C78 121.4(10) . .
C80 C79 H79A 119.3 . .
C78 C79 H79A 119.3 . .
C79 C80 C81 117.9(12) . .
C79 C80 C75 122.0(11) . .
C81 C80 C75 119.9(13) . .
C82 C81 C80 121.6(11) . .
C82 C81 H81A 119.2 . .
C80 C81 H81A 119.2 . .
C81 C82 C83 120.6(9) . .
C81 C82 H82A 119.7 . .
C83 C82 H82A 119.7 . .
C78 C83 C82 119.0(8) . .
C78 C83 C84 121.0(8) . .
C82 C83 C84 120.1(8) . .
O14 C84 O13 125.1(10) . .
O14 C84 C83 118.9(9) . .
O13 C84 C83 115.9(10) . .
N8 C85 C86 123.8(17) . .
N8 C85 H85A 118.1 . .
C86 C85 H85A 118.1 . .
C87 C86 C85 120(2) . .
C87 C86 H86A 120.0 . .
C85 C86 H86A 120.0 . .
C86 C87 C88 117.0(17) . .
C86 C87 C92 125.1(18) . .
C88 C87 C92 117.8(18) . .
C87 C88 C89 122.0(19) . .
C87 C88 H88A 119.0 . .
C89 C88 H88A 119.0 . .
C88 C89 N8 118.4(13) . .
C88 C89 H89A 120.8 . .
N8 C89 H89A 120.8 . .
C91 C90 C95 121.9(9) . .
C91 C90 H90A 119.0 . .
C95 C90 H90A 119.0 . .
C90 C91 C92 118.9(10) . .
C90 C91 H91A 120.6 . .
C92 C91 H91A 120.6 . .
C93 C92 C91 119.4(9) . .
C93 C92 C87 121.5(14) . .
C91 C92 C87 118.9(14) . .
C92 C93 C94 121.5(10) . .
C92 C93 H93A 119.3 . .
C94 C93 H93A 119.3 . .
C95 C94 C93 121.1(10) . .
C95 C94 H94A 119.5 . .
C93 C94 H94A 119.5 . .
C94 C95 C90 117.0(7) . .
C94 C95 C96 120.4(8) . .
C90 C95 C96 122.4(7) . .
O16 C96 O15 124.7(7) . .
O16 C96 C95 116.8(7) . .
O15 C96 C95 118.5(7) . .
N9 C97 C98 125.0(12) . .
N9 C97 H97A 117.5 . .
C98 C97 H97A 117.5 . .
C97 C98 C99 118.6(11) . .
C97 C98 H98A 120.7 . .
C99 C98 H98A 120.7 . .
C100 C99 C98 112.4(9) . .
C100 C99 C104 125.8(10) . .
C98 C99 C104 121.8(9) . .
C101 C100 C99 124.8(13) . .
C101 C100 H10B 117.6 . .
C99 C100 H10B 117.6 . .
N9 C101 C100 123.7(13) . .
N9 C101 H10C 118.1 . .
C100 C101 H10C 118.1 . .
C103 C102 C107 119.7(8) . .
C103 C102 H10D 120.2 . .
C107 C102 H10D 120.2 . .
C104 C103 C102 121.8(8) . .
C104 C103 H10E 119.1 . .
C102 C103 H10E 119.1 . .
C103 C104 C105 118.8(7) . .
C103 C104 C99 123.9(8) . .
C105 C104 C99 117.2(8) . .
C104 C105 C106 120.2(8) . .
C104 C105 H10F 119.9 . .
C106 C105 H10F 119.9 . .
C107 C106 C105 120.6(7) . .
C107 C106 H10G 119.7 . .
C105 C106 H10G 119.7 . .
C106 C107 C102 118.9(7) . .
C106 C107 C108 118.9(7) . .
C102 C107 C108 122.2(7) . .
O17 C108 O18 124.8(6) . .
O17 C108 C107 116.4(6) . .
O18 C108 C107 118.8(6) . .
C110 C109 N10 120.0 . .
C109 C110 C111 120.0 . .
C112 C111 C110 120.0 . .
C112 C111 C116 114(2) . .
C110 C111 C116 125(2) . .
C113 C112 C111 120.0 . .
C113 C112 H11B 120.0 . .
C111 C112 H11B 120.0 . .
N10 C113 C112 120.0 . .
C113 N10 C109 120.0 . .
C113 N10 Cu1 107.7(14) . 7_566
C109 N10 Cu1 131.3(14) . 7_566
C10' C09' N10' 120.0 . .
C09' C10' C11' 120.0 . .
C09' C10' H10I 120.0 . .
C11' C10' H10I 120.0 . .
C10' C11' C12' 120.0 . .
C10' C11' C116 107.1(16) . .
C12' C11' C116 132.9(16) . .
C13' C12' C11' 120.0 . .
C13' C12' H12A 120.0 . .
C11' C12' H12A 120.0 . .
N10' C13' C12' 120.0 . .
N10' C13' H13B 120.0 . .
C12' C13' H13B 120.0 . .
C13' N10' C09' 120.0 . .
C13' N10' Cu1' 119.2(10) . 7_566
C09' N10' Cu1' 119.5(10) . 7_566
C13' N10' Cu1 143.1(9) . 7_566
C09' N10' Cu1 94.6(9) . 7_566
C119 C114 C115 116.8(12) . .
C119 C114 H11D 121.6 . .
C115 C114 H11D 121.6 . .
C116 C115 C114 125.8(18) . .
C116 C115 H11E 117.1 . .
C114 C115 H11E 117.1 . .
C115 C116 C117 116.3(14) . .
C115 C116 C11' 137(2) . .
C117 C116 C11' 106.7(18) . .
C115 C116 C111 108(2) . .
C117 C116 C111 136(2) . .
C116 C117 C118 124.8(16) . .
C116 C117 H11F 117.6 . .
C118 C117 H11F 117.6 . .
C119 C118 C117 112.9(16) . .
C119 C118 H11G 109.0 . .
C117 C118 H11G 109.0 . .
C119 C118 H11H 109.0 . .
C117 C118 H11H 109.0 . .
H11G C118 H11H 107.8 . .
C114 C119 C118 123.3(10) . .
C114 C119 C120 120.0(8) . .
C118 C119 C120 116.6(10) . .
O19 C120 O20 125.5(7) . .
O19 C120 C119 117.2(7) . .
O20 C120 C119 117.3(8) . .
N11 C121 C122 122.7(11) . .
N11 C121 H12B 118.6 . .
C122 C121 H12B 118.6 . .
C123 C122 C121 119.5(9) . .
C123 C122 H12C 120.3 . .
C121 C122 H12C 120.3 . .
C122 C123 C124 117.3(9) . .
C122 C123 C128 121.5(8) . .
C124 C123 C128 121.2(10) . .
C125 C124 C123 117.9(11) . .
C125 C124 H12D 121.1 . .
C123 C124 H12D 121.1 . .
N11 C125 C124 125.6(11) . .
N11 C125 H12E 117.2 . .
C124 C125 H12E 117.2 . .
C131 C126 C127 119.6(7) . .
C131 C126 H12F 120.2 . .
C127 C126 H12F 120.2 . .
C128 C127 C126 121.9(8) . .
C128 C127 H12G 119.1 . .
C126 C127 H12G 119.1 . .
C127 C128 C129 118.0(8) . .
C127 C128 C123 121.3(9) . .
C129 C128 C123 120.6(8) . .
C130 C129 C128 120.8(9) . .
C130 C129 H12H 119.6 . .
C128 C129 H12H 119.6 . .
C129 C130 C131 120.9(9) . .
C129 C130 H13C 119.5 . .
C131 C130 H13C 119.5 . .
C126 C131 C130 118.8(8) . .
C126 C131 C132 121.0(7) . .
C130 C131 C132 120.1(8) . .
O21 C132 O22 121.1(7) . .
O21 C132 C131 119.0(7) . .
O22 C132 C131 119.8(6) . .
O21 C132 Eu1 67.1(4) . 1_545
O22 C132 Eu1 54.2(4) . 1_545
C131 C132 Eu1 170.4(6) . 1_545
C13 N2 C17 116.6(9) . .
C13 N2 Cu7 121.2(8) . 5_676
C17 N2 Cu7 121.6(9) . 5_676
C25 N3 C29 114.9(10) . .
C25 N3 Cu5 121.8(8) . .
C29 N3 Cu5 122.8(10) . .
C53 N5 C49 116.1(9) . .
C53 N5 Cu7 122.3(9) . 1_545
C49 N5 Cu7 121.6(8) . 1_545
C77 N7 C73 120.8(12) . .
C77 N7 Cu6 120.3(10) . 8_455
C73 N7 Cu6 118.6(9) . 8_455
C85 N8 C89 118.2(11) . .
C97 N9 C101 115.3(11) . .
C97 N9 Cu8 124.2(9) . 7_566
C101 N9 Cu8 119.8(9) . 7_566
C125 N11 C121 116.7(11) . .
C125 N11 Cu8 123.8(9) . 8_465
C121 N11 Cu8 119.4(10) . 8_465
C12 O1 Eu1 137.9(5) . .
C12 O2 Eu5 138.4(5) . 1_565
C24 O3 Eu3 125.6(5) . .
C24 O4 Eu1 163.2(5) . .
C36 O5 Eu2 119.8(4) . .
C36 O5 Eu3 123.1(4) . .
Eu2 O5 Eu3 104.48(16) . .
C36 O6 Eu2 141.4(4) . 7_566
C48 O7 Eu3 137.6(4) . .
C48 O8 Eu4 133.2(4) . .
C60 O9 Eu5 136.3(5) . .
C60 O10 Eu4 114.0(5) . 7_556
C60 O10 Eu2 125.5(4) . 1_545
Eu4 O10 Eu2 87.28(15) 7_556 1_545
C72 O11 Eu3 160.7(5) . .
C72 O11 Eu4 96.2(4) . .
Eu3 O11 Eu4 102.70(17) . .
C72 O12 Eu5 148.8(5) . .
C72 O12 Eu4 93.0(4) . .
Eu5 O12 Eu4 104.42(17) . .
C84 O13 Eu3 138.6(7) . .
C84 O14 Eu1 133.4(6) . .
C96 O15 Eu4 129.6(5) . .
C96 O16 Eu5 143.0(5) . .
C108 O17 Eu4 137.9(5) . .
C108 O18 Eu3 134.3(5) . .
C120 O19 Eu1 133.2(5) . .
C120 O20 Eu2 137.8(5) . .
C132 O21 Eu5 167.7(6) . .
C132 O21 Eu1 88.1(5) . 1_545
Eu5 O21 Eu1 103.16(19) . 1_545
C132 O22 Eu1 101.2(4) . 1_545
Eu3 O23 Eu2 114.00(17) . .
Eu3 O23 Eu1 123.3(2) . .
Eu2 O23 Eu1 105.42(17) . .
Eu2 O24 Eu1 112.26(18) . .
Eu2 O24 Eu5 106.52(18) . 1_565
Eu1 O24 Eu5 114.53(17) . 1_565
Eu5 O25 Eu4 116.94(17) . .
Eu4 O26 Eu2 99.45(16) 7_566 .
Eu4 O26 Eu3 106.62(17) 7_566 7_566
Eu2 O26 Eu3 145.09(19) . 7_566
Eu2 O27 Eu4 101.44(16) 7_566 .
Eu2 O27 Eu5 106.09(18) 7_566 7_556
Eu4 O27 Eu5 130.26(19) . 7_556
N6 C61 C62 122.6(16) . .
N6 C61 H61A 118.7 . .
C62 C61 H61A 118.7 . .
C63 C62 C61 120.0(15) . .
C63 C62 H62A 120.0 . .
C61 C62 H62A 120.0 . .
C62 C63 C64 117.4(12) . .
C62 C63 C71 122.6(13) . .
C64 C63 C71 120.0(13) . .
C63 C64 C65 118.1(14) . .
C63 C64 H64A 121.0 . .
C65 C64 H64A 121.0 . .
N6 C65 C64 125.8(14) . .
N6 C65 H65A 117.1 . .
C64 C65 H65A 117.1 . .
C65 N6 C61 115.9(13) . .
C65 N6 Eu1 125.2(11) . 4_545
C61 N6 Eu1 118.1(11) . 4_545
C62' C61' N6' 120.0 . .
C62' C61' H61B 120.0 . .
N6' C61' H61B 120.0 . .
C61' C62' C63' 120.0 . .
C61' C62' H62B 120.0 . .
C63' C62' H62B 120.0 . .
C64' C63' C62' 120.0 . .
C64' C63' C71 119.5(11) . .
C62' C63' C71 119.8(11) . .
C65' C64' C63' 120.0 . .
C65' C64' H64B 120.0 . .
C63' C64' H64B 120.0 . .
C64' C65' N6' 120.0 . .
C64' C65' H65B 120.0 . .
N6' C65' H65B 120.0 . .
C65' N6' C61' 120.0 . .
C65' N6' Eu1 120.9(6) . 4_545
C61' N6' Eu1 119.1(6) . 4_545

loop_
_geom_bond_atom_site_label_1
_geom_bond_atom_site_label_2
_geom_bond_distance
_geom_bond_site_symmetry_2
Eu1 O4 2.325(5) .
Eu1 O14 2.389(5) .
Eu1 O24 2.390(4) .
Eu1 O19 2.432(6) .
Eu1 O22 2.460(6) 1_565
Eu1 O1 2.542(6) .
Eu1 O23 2.594(5) .
Eu1 N6 2.685(13) 4
Eu1 N6' 2.69(10) 4
Eu1 O21 2.743(6) 1_565
Eu1 C132 2.976(8) 1_565
Eu2 O20 2.359(5) .
Eu2 O24 2.375(5) .
Eu2 O27 2.376(4) 7_566
Eu2 O23 2.377(4) .
Eu2 O6 2.398(5) 7_566
Eu2 O5 2.440(5) .
Eu2 O26 2.476(4) .
Eu2 O10 2.679(5) 1_565
Eu3 O23 2.335(5) .
Eu3 O13 2.354(5) .
Eu3 O7 2.371(5) .
Eu3 O3 2.399(5) .
Eu3 O11 2.427(5) .
Eu3 O26 2.483(5) 7_566
Eu3 O18 2.498(5) .
Eu3 O5 2.558(5) .
Eu4 O26 2.370(4) 7_566
Eu4 O17 2.372(5) .
Eu4 O27 2.401(4) .
Eu4 O15 2.406(6) .
Eu4 O25 2.454(5) .
Eu4 O8 2.473(5) .
Eu4 O11 2.556(5) .
Eu4 O12 2.636(5) .
Eu4 O10 2.678(6) 7_556
Eu4 C72 2.977(7) .
Eu5 O2 2.299(6) 1_545
Eu5 O16 2.365(6) .
Eu5 O21 2.408(5) .
Eu5 O9 2.411(5) .
Eu5 O25 2.412(5) .
Eu5 O24 2.413(5) 1_545
Eu5 O27 2.426(5) 7_556
Eu5 O12 2.612(5) .
Cu1 Cu1' 1.365(12) .
Cu1 N10 2.07(14) 7_566
Cu1 N10' 2.34(14) 7_566
Cu1 I4 2.460(9) .
Cu1 I6 2.528(7) .
Cu1 Cu2 2.843(9) .
Cu1 Cu3' 3.04(3) .
Cu1' N10' 2.01(14) 7_566
Cu1' Cu2 2.174(9) .
Cu1' I6 2.530(8) .
Cu1' I3 2.819(8) .
Cu1' I4 2.867(9) .
Cu1' Cu2' 2.891(11) .
Cu2 Cu2' 1.578(10) .
Cu2 N1 2.07(12) 5_676
Cu2 I3 2.572(6) .
Cu2 I6 2.723(7) .
Cu2 I4 2.869(6) .
Cu2' N1 2.24(10) 5_676
Cu2' I1 2.685(8) .
Cu2' I4 2.691(8) .
Cu2' I3 2.711(7) .
Cu2' Cu5 3.047(7) .
Cu3 Cu3' 1.93(2) .
Cu3 I5 2.315(7) .
Cu3 I5' 2.38(4) .
Cu3 I7 2.527(5) .
Cu3 Cu6 2.616(6) .
Cu3 I8 2.899(7) .
Cu3 I4 2.956(8) .
Cu3 Cu4 2.963(8) .
Cu3' Cu4 1.88(2) .
Cu3' I8 2.06(2) .
Cu3' I5' 2.31(5) .
Cu3' I5 2.88(3) .
Cu3' I4 3.08(3) .
Cu4 N4 1.964(12) .
Cu4 I5 2.437(6) .
Cu4 I8 2.835(7) .
Cu4 I2 2.875(6) 5_666
Cu5 N3 2.030(8) .
Cu5 I1 2.599(3) .
Cu5 I2 2.604(3) .
Cu5 I4 2.741(3) .
Cu6 N7 2.064(11) 8_556
Cu6 I8 2.657(4) .
Cu6 I7 2.682(4) .
Cu6 I6 2.750(4) .
Cu7 N5 1.969(8) 1_565
Cu7 N2 1.973(10) 5_676
Cu7 I2 2.976(3) .
Cu7 I1 3.074(3) .
Cu8 N11 2.011(12) 8_566
Cu8 N9 2.021(10) 7_566
Cu8 I3 2.581(2) .
Cu8 I3' 2.731(8) .
Cu8 I1 2.844(2) .
I2 Cu4 2.875(6) 5_666
I3 I3' 0.870(11) .
I4 I5' 2.04(4) .
I5 I5' 2.70(4) .
I5 I5' 2.78(3) 5_666
I5' I5 2.78(3) 5_666
I7 I7' 2.190(5) .
C1 C2 1.3900 .
C1 C5 1.3900 .
C1 H1A 0.9300 .
C2 N1 1.3900 .
N1 C3 1.3900 .
N1 Cu2 2.068(11) 5_676
N1 Cu2' 2.240(12) 5_676
C3 C4 1.3900 .
C3 H3A 0.9300 .
C4 C5 1.3900 .
C5 C11 1.511(13) .
C6 C11 1.348(16) .
C6 C7 1.403(14) .
C6 H6A 0.9300 .
C7 C8 1.358(13) .
C7 H7A 0.9300 .
C8 C9 1.385(13) .
C8 C12 1.524(11) .
C9 C10 1.431(15) .
C9 H9A 0.9300 .
C10 C11 1.376(18) .
C10 H10A 0.9300 .
C12 O1 1.247(9) .
C12 O2 1.260(10) .
C13 N2 1.319(19) .
C13 C14 1.382(15) .
C13 H13A 0.9300 .
C14 C15 1.412(14) .
C14 H14A 0.9300 .
C15 C16 1.402(16) .
C15 C23 1.485(11) .
C16 C17 1.371(13) .
C16 H16A 0.9300 .
C17 N2 1.392(16) .
C17 H17A 0.9300 .
C18 C19 1.384(11) .
C18 C23 1.396(14) .
C18 H18A 0.9300 .
C19 C20 1.365(11) .
C19 H19A 0.9300 .
C20 C21 1.368(12) .
C20 C24 1.531(9) .
C21 C22 1.404(11) .
C21 H21A 0.9300 .
C22 C23 1.378(13) .
C22 H22A 0.9300 .
C24 O3 1.242(10) .
C24 O4 1.249(9) .
C25 N3 1.272(19) .
C25 C26 1.388(17) .
C25 H25A 0.9300 .
C26 C27 1.381(16) .
C26 H26A 0.9300 .
C27 C28 1.350(18) .
C27 C35 1.482(10) .
C28 C29 1.392(16) .
C28 H28A 0.9300 .
C29 N3 1.290(18) .
C29 H29A 0.9300 .
C30 C35 1.382(13) .
C30 C31 1.399(11) .
C30 H30A 0.9300 .
C31 C32 1.366(10) .
C31 H31A 0.9300 .
C32 C33 1.372(11) .
C32 C36 1.494(9) .
C33 C34 1.417(11) .
C33 H33A 0.9300 .
C34 C35 1.361(12) .
C34 H34A 0.9300 .
C36 O6 1.248(9) .
C36 O5 1.285(8) .
C37 C38 1.3900 .
C37 N4 1.3900 .
C38 C39 1.3900 .
C38 H38A 0.9300 .
C39 C40 1.3900 .
C39 C47 1.525(18) .
C40 C41 1.3900 .
C41 N4 1.3900 .
C42 C47 1.35(2) .
C42 C43 1.377(16) .
C42 H42A 0.9300 .
C43 C44 1.378(13) .
C43 H43A 0.9300 .
C44 C45 1.337(15) .
C44 C48 1.515(10) .
C45 C46 1.415(16) .
C45 H45A 0.9300 .
C46 C47 1.35(2) .
C46 H46A 0.9300 .
C48 O7 1.245(9) .
C48 O8 1.263(9) .
C49 N5 1.345(17) .
C49 C50 1.404(15) .
C49 H49A 0.9300 .
C50 C51 1.385(15) .
C50 H50A 0.9300 .
C51 C52 1.343(16) .
C51 C59 1.525(11) .
C52 C53 1.420(14) .
C52 H52A 0.9300 .
C53 N5 1.287(16) .
C53 H53A 0.9300 .
C54 C59 1.377(13) .
C54 C55 1.395(10) .
C54 H54A 0.9300 .
C55 C56 1.398(10) .
C55 H55A 0.9300 .
C56 C57 1.395(11) .
C56 C60 1.480(9) .
C57 C58 1.374(12) .
C57 H57A 0.9300 .
C58 C59 1.374(13) .
C58 H58A 0.9300 .
C60 O9 1.263(9) .
C60 O10 1.284(9) .
C66 C67 1.391(12) .
C66 C71 1.407(12) .
C66 H66A 0.9300 .
C67 C68 1.381(10) .
C67 H67A 0.9300 .
C68 C69 1.387(11) .
C68 C72 1.491(9) .
C69 C70 1.384(12) .
C69 H69A 0.9300 .
C70 C71 1.395(12) .
C70 H70A 0.9300 .
C71 C63 1.485(14) .
C71 C63' 1.523(16) .
C72 O12 1.253(9) .
C72 O11 1.274(9) .
C73 N7 1.40(2) .
C73 C74 1.414(19) .
C73 H73A 0.9300 .
C74 C75 1.375(17) .
C74 H74A 0.9300 .
C75 C76 1.38(2) .
C75 C80 1.486(17) .
C76 C77 1.374(19) .
C76 H76A 0.9300 .
C77 N7 1.32(2) .
C77 H77A 0.9300 .
C78 C83 1.393(12) .
C78 C79 1.399(14) .
C78 H78A 0.9300 .
C79 C80 1.38(2) .
C79 H79A 0.9300 .
C80 C81 1.391(16) .
C81 C82 1.367(14) .
C81 H81A 0.9300 .
C82 C83 1.392(13) .
C82 H82A 0.9300 .
C83 C84 1.505(13) .
C84 O14 1.248(14) .
C84 O13 1.250(12) .
C85 N8 1.234(17) .
C85 C86 1.434(19) .
C85 H85A 0.9300 .
C86 C87 1.34(3) .
C86 H86A 0.9300 .
C87 C88 1.37(3) .
C87 C92 1.510(18) .
C88 C89 1.382(18) .
C88 H88A 0.9300 .
C89 N8 1.435(18) .
C89 H89A 0.9300 .
C90 C91 1.364(12) .
C90 C95 1.410(12) .
C90 H90A 0.9300 .
C91 C92 1.406(16) .
C91 H91A 0.9300 .
C92 C93 1.348(17) .
C93 C94 1.374(13) .
C93 H93A 0.9300 .
C94 C95 1.373(12) .
C94 H94A 0.9300 .
C95 C96 1.479(9) .
C96 O16 1.230(10) .
C96 O15 1.278(9) .
C97 N9 1.294(16) .
C97 C98 1.407(14) .
C97 H97A 0.9300 .
C98 C99 1.417(16) .
C98 H98A 0.9300 .
C99 C100 1.348(16) .
C99 C104 1.481(11) .
C100 C101 1.338(17) .
C100 H10B 0.9300 .
C101 N9 1.309(17) .
C101 H10C 0.9300 .
C102 C103 1.392(11) .
C102 C107 1.395(11) .
C102 H10D 0.9300 .
C103 C104 1.373(12) .
C103 H10E 0.9300 .
C104 C105 1.394(12) .
C105 C106 1.396(10) .
C105 H10F 0.9300 .
C106 C107 1.392(11) .
C106 H10G 0.9300 .
C107 C108 1.495(9) .
C108 O17 1.259(9) .
C108 O18 1.261(9) .
C109 C110 1.3900 .
C109 N10 1.3900 .
C110 C111 1.3900 .
C111 C112 1.3900 .
C111 C116 1.54(3) .
C112 C113 1.3900 .
C112 H11B 0.9300 .
C113 N10 1.3900 .
N10 Cu1 2.07(2) 7_566
C09' C10' 1.3900 .
C09' N10' 1.3900 .
C10' C11' 1.3900 .
C10' H10I 0.9300 .
C11' C12' 1.3900 .
C11' C116 1.46(2) .
C12' C13' 1.3900 .
C12' H12A 0.9300 .
C13' N10' 1.3900 .
C13' H13B 0.9300 .
N10' Cu1' 2.015(17) 7_566
N10' Cu1 2.34(2) 7_566
C114 C119 1.379(16) .
C114 C115 1.384(15) .
C114 H11D 0.9300 .
C115 C116 1.35(3) .
C115 H11E 0.9300 .
C116 C117 1.37(3) .
C117 C118 1.45(2) .
C117 H11F 0.9300 .
C118 C119 1.435(16) .
C118 H11G 0.9700 .
C118 H11H 0.9700 .
C119 C120 1.513(10) .
C120 O19 1.248(10) .
C120 O20 1.257(9) .
C121 N11 1.356(14) .
C121 C122 1.420(12) .
C121 H12B 0.9300 .
C122 C123 1.391(14) .
C122 H12C 0.9300 .
C123 C124 1.418(14) .
C123 C128 1.462(13) .
C124 C125 1.402(17) .
C124 H12D 0.9300 .
C125 N11 1.309(19) .
C125 H12E 0.9300 .
C126 C131 1.385(12) .
C126 C127 1.409(11) .
C126 H12F 0.9300 .
C127 C128 1.376(12) .
C127 H12G 0.9300 .
C128 C129 1.401(15) .
C129 C130 1.382(15) .
C129 H12H 0.9300 .
C130 C131 1.401(12) .
C130 H13C 0.9300 .
C131 C132 1.500(11) .
C132 O21 1.249(9) .
C132 O22 1.264(10) .
C132 Eu1 2.976(8) 1_545
N2 Cu7 1.973(10) 5_676
N5 Cu7 1.969(8) 1_545
N7 Cu6 2.064(11) 8_455
N9 Cu8 2.021(10) 7_566
N11 Cu8 2.011(12) 8_465
O2 Eu5 2.299(6) 1_565
O6 Eu2 2.398(5) 7_566
O10 Eu4 2.678(6) 7_556
O10 Eu2 2.679(5) 1_545
O21 Eu1 2.743(6) 1_545
O22 Eu1 2.460(6) 1_545
O24 Eu5 2.413(5) 1_565
O26 Eu4 2.370(4) 7_566
O26 Eu3 2.483(5) 7_566
O27 Eu2 2.376(4) 7_566
O27 Eu5 2.426(5) 7_556
C61 N6 1.37(2) .
C61 C62 1.395(19) .
C61 H61A 0.9300 .
C62 C63 1.36(2) .
C62 H62A 0.9300 .
C63 C64 1.40(2) .
C64 C65 1.404(19) .
C64 H64A 0.9300 .
C65 N6 1.28(2) .
C65 H65A 0.9300 .
N6 Eu1 2.685(13) 4_545
C61' C62' 1.3900 .
C61' N6' 1.3900 .
C61' H61B 0.9300 .
C62' C63' 1.3900 .
C62' H62B 0.9300 .
C63' C64' 1.3900 .
C64' C65' 1.3900 .
C64' H64B 0.9300 .
C65' N6' 1.3900 .
C65' H65B 0.9300 .
N6' Eu1 2.686(14) 4_545
O1W O1W 1.53(8) 2
